data_7116457
loop_
_publ_author_name
'Guifen Lu'
'Sen Yan'
'Mengying Shi'
'Wenhan Yu'
'Jing Li'
'Weihua Zhu'
'Zhongping Ou'
'Karl M. Kadish'

_publ_section_title
;
 A new class of rare earth tetrapyrrole sandwich complexes containing
 corrole and phthalocyanine macrocycles: synthesis, physicochemical
 characterization and X-ray analysis
;
_journal_name_full Chem.Commun.
_journal_page_first 2411
_journal_paper_doi 10.1039/C4cc09755F
_journal_volume 51
_journal_year 2015
_chemical_formula_sum 'C229 H308 Cl3 Eu2 N20 O16'
_chemical_formula_weight 4007.26
_chemical_name_systematic
; 
 ? 
;
_space_group_IT_number 2
_symmetry_cell_setting triclinic
_symmetry_space_group_name_Hall '-P 1'
_symmetry_space_group_name_H-M 'P -1'
_atom_sites_solution_hydrogens geom
_atom_sites_solution_primary direct
_atom_sites_solution_secondary difmap
_audit_block_doi 10.5517/cc139g73
_audit_creation_method SHELXL-97
_audit_update_record
;
2014-09-01 deposited with the CCDC.
2014-12-22 downloaded from the CCDC.
;
_cell_angle_alpha 99.59(3)
_cell_angle_beta 106.63(3)
_cell_angle_gamma 106.33(3)
_cell_formula_units_Z 2
_cell_length_a 19.854(4)
_cell_length_b 24.158(5)
_cell_length_c 25.212(5)
_cell_measurement_reflns_used 6783
_cell_measurement_temperature 120(2)
_cell_measurement_theta_max 29.45
_cell_measurement_theta_min 2.12
_cell_volume 10710(5)
_computing_cell_refinement 'Bruker XSCANS'
_computing_data_collection 'Bruker XSCANS'
_computing_data_reduction 'Bruker SHELXTL'
_computing_molecular_graphics 'Bruker SHELXTL'
_computing_publication_material 'Bruker SHELXTL'
_computing_structure_refinement 'SHELXL-97 (Sheldrick, 1997)'
_computing_structure_solution 'SHELXS-97 (Sheldrick, 1990)'
_diffrn_ambient_temperature 120(2)
_diffrn_detector_area_resol_mean 16.2141
_diffrn_measured_fraction_theta_full 0.945
_diffrn_measured_fraction_theta_max 0.945
_diffrn_measurement_device_type 'Xcalibur, Eos, Gemini'
_diffrn_measurement_method '\w scans'
_diffrn_radiation_monochromator graphite
_diffrn_radiation_source 'fine-focus sealed tube'
_diffrn_radiation_type MoK\a
_diffrn_radiation_wavelength 0.71073
_diffrn_reflns_av_R_equivalents 0.0746
_diffrn_reflns_av_sigmaI/netI 0.0961
_diffrn_reflns_limit_h_max 24
_diffrn_reflns_limit_h_min -22
_diffrn_reflns_limit_k_max 25
_diffrn_reflns_limit_k_min -29
_diffrn_reflns_limit_l_max 28
_diffrn_reflns_limit_l_min -30
_diffrn_reflns_number 97434
_diffrn_reflns_theta_full 26.00
_diffrn_reflns_theta_max 26.00
_diffrn_reflns_theta_min 3.00
_diffrn_standards_interval_count 0
_diffrn_standards_interval_time 0
_diffrn_standards_number 0
_exptl_absorpt_coefficient_mu 0.683
_exptl_absorpt_correction_T_max 0.934
_exptl_absorpt_correction_T_min 0.884
_exptl_absorpt_correction_type multi-scan
_exptl_absorpt_process_details
; 
CrysAlisPro, Oxford Diffraction Ltd., 
Version 1.171.34.40 (release 27-08-2010 CrysAlis171 .NET) 
(compiled Aug 27 2010,11:50:40) 
Empirical absorption correction using spherical harmonics, 
 implemented in SCALE3 ABSPACK scaling algorithm. 
;
_exptl_crystal_colour black
_exptl_crystal_density_diffrn 1.243
_exptl_crystal_density_method 'not measured'
_exptl_crystal_description block
_exptl_crystal_F_000 12648
_exptl_crystal_size_max 0.20
_exptl_crystal_size_mid 0.15
_exptl_crystal_size_min 0.10
_refine_diff_density_max 4.001
_refine_diff_density_min -1.650
_refine_diff_density_rms 0.153
_refine_ls_extinction_method none
_refine_ls_goodness_of_fit_ref 1.242
_refine_ls_hydrogen_treatment mixed
_refine_ls_matrix_type fullcycle
_refine_ls_number_parameters 2447
_refine_ls_number_reflns 39812
_refine_ls_number_restraints 7881
_refine_ls_restrained_S_all 1.230
_refine_ls_R_factor_all 0.1522
_refine_ls_R_factor_gt 0.1208
_refine_ls_shift/su_max 0.001
_refine_ls_shift/su_mean 0.000
_refine_ls_structure_factor_coef Fsqd
_refine_ls_weighting_details 'calc w=1/[\s^2^(Fo^2^)+(0.2000P)^2^+0.0000P] where P=(Fo^2^+2Fc^2^)/3'
_refine_ls_weighting_scheme calc
_refine_ls_wR_factor_gt 0.3465
_refine_ls_wR_factor_ref 0.3804
_reflns_number_gt 26978
_reflns_number_total 39812
_reflns_threshold_expression >2sigma(I)
_cod_data_source_file c4cc09755f2.cif
_cod_data_source_block 123
_cod_original_cell_volume 10710(4)
_cod_database_code 7116457

loop_
_symmetry_equiv_pos_as_xyz
'x, y, z'
'-x, -y, -z'

loop_
_atom_site_label
_atom_site_type_symbol
_atom_site_fract_x
_atom_site_fract_y
_atom_site_fract_z
_atom_site_U_iso_or_equiv
_atom_site_adp_type
_atom_site_occupancy
_atom_site_symmetry_multiplicity
_atom_site_calc_flag
_atom_site_refinement_flags
Eu1 Eu 0.83872(2) 0.594290(18) 0.823710(16) 0.05171(15) Uani 1 1 d U
Eu2 Eu 0.64452(2) 0.53594(2) 0.735820(16) 0.05527(16) Uani 1 1 d U
Cl1 Cl 0.7424(2) 0.95686(14) 0.77832(17) 0.1266(12) Uani 1 1 d U
Cl2 Cl 0.60092(14) 0.57946(12) 1.10349(9) 0.0759(6) Uani 1 1 d U
Cl3 Cl 0.7408(3) 0.17107(16) 0.7290(2) 0.1560(17) Uani 1 1 d U
N1 N 0.8957(4) 0.6876(3) 0.8945(3) 0.0562(14) Uani 1 1 d U
N2 N 0.9292(4) 0.7556(3) 0.8376(3) 0.0622(15) Uani 1 1 d U
N3 N 0.9344(4) 0.6582(3) 0.7985(3) 0.0640(15) Uani 1 1 d U
N4 N 0.9692(4) 0.5859(4) 0.7443(3) 0.0647(15) Uani 1 1 d U
N5 N 0.9299(4) 0.5474(3) 0.8188(3) 0.0575(14) Uani 1 1 d U
N6 N 0.9211(4) 0.4883(3) 0.8875(3) 0.0568(14) Uani 1 1 d U
N7 N 0.8927(4) 0.5784(3) 0.9166(3) 0.0528(13) Uani 1 1 d U
N8 N 0.8755(4) 0.6569(3) 0.9785(3) 0.0560(14) Uani 1 1 d U
N9 N 0.7616(4) 0.5137(4) 0.7293(3) 0.0652(15) Uani 1 1 d U
N10 N 0.7259(4) 0.5079(3) 0.8223(3) 0.0508(13) Uani 1 1 d U
N11 N 0.7600(4) 0.6170(3) 0.7338(3) 0.0631(15) Uani 1 1 d U
N12 N 0.7232(4) 0.6234(3) 0.8268(3) 0.0593(14) Uani 1 1 d U
N13 N 0.5960(4) 0.4738(3) 0.6406(3) 0.0622(15) Uani 1 1 d U
N14 N 0.5739(4) 0.3737(4) 0.6599(3) 0.0680(16) Uani 1 1 d U
N15 N 0.5592(4) 0.4426(3) 0.7344(3) 0.0604(15) Uani 1 1 d U
N16 N 0.5161(4) 0.4764(3) 0.8114(3) 0.0615(15) Uani 1 1 d U
N17 N 0.5466(4) 0.5551(3) 0.7648(3) 0.0593(14) Uani 1 1 d U
N18 N 0.5457(4) 0.6465(3) 0.7347(3) 0.0636(15) Uani 1 1 d U
N19 N 0.5825(4) 0.5834(4) 0.6714(3) 0.0641(15) Uani 1 1 d U
N20 N 0.6013(4) 0.5436(4) 0.5821(3) 0.0665(15) Uani 1 1 d U
O1 O 0.8789(4) 0.4257(3) 1.0801(2) 0.0681(14) Uani 1 1 d U
O2 O 0.8382(3) 0.5088(3) 1.1211(2) 0.0640(13) Uani 1 1 d U
O3 O 0.8759(4) 0.8828(3) 1.0650(3) 0.0804(16) Uani 1 1 d U
O4 O 0.8993(4) 0.9341(3) 0.9866(3) 0.0738(15) Uani 1 1 d U
O5 O 1.0296(6) 0.8385(4) 0.6728(4) 0.128(3) Uani 1 1 d U
O6 O 1.0509(5) 0.7489(4) 0.6244(4) 0.124(2) Uani 1 1 d U
O7 O 1.0404(4) 0.3832(4) 0.6899(3) 0.0952(19) Uani 1 1 d U
O8 O 1.0173(5) 0.3342(4) 0.7670(3) 0.1001(19) Uani 1 1 d U
O9 O 0.4730(4) 0.2524(3) 0.8507(3) 0.0863(17) Uani 1 1 d U
O10 O 0.5069(5) 0.2001(4) 0.7707(3) 0.106(2) Uani 1 1 d U
O11 O 0.6214(4) 0.2915(4) 0.4626(3) 0.0960(19) Uani 1 1 d U
O12 O 0.6322(4) 0.3797(3) 0.4189(3) 0.0860(17) Uani 1 1 d U
O13 O 0.5851(4) 0.7473(4) 0.5154(3) 0.0947(18) Uani 1 1 d U
O14 O 0.5560(5) 0.8050(4) 0.6030(3) 0.101(2) Uani 1 1 d U
O15 O 0.4387(4) 0.7126(3) 0.9058(3) 0.0753(15) Uani 1 1 d U
O16 O 0.4321(3) 0.6215(3) 0.9530(2) 0.0662(14) Uani 1 1 d U
C1 C 0.9026(5) 0.5235(4) 0.9228(3) 0.0553(16) Uani 1 1 d U
C2 C 0.8933(4) 0.5139(4) 0.9749(3) 0.0541(16) Uani 1 1 d U
C3 C 0.8961(4) 0.4672(4) 1.0011(3) 0.0544(16) Uani 1 1 d U
H3 H 0.9091 0.4359 0.9854 0.065 Uiso 1 1 calc R
C4 C 0.8794(5) 0.4686(4) 1.0498(3) 0.0568(17) Uani 1 1 d U
C5 C 0.8595(5) 0.5162(4) 1.0743(3) 0.0602(17) Uani 1 1 d U
C6 C 0.8599(5) 0.5641(4) 1.0509(3) 0.0559(16) Uani 1 1 d U
H6 H 0.8491 0.5962 1.0679 0.067 Uiso 1 1 calc R
C7 C 0.8771(4) 0.5625(4) 1.0003(3) 0.0550(16) Uani 1 1 d U
C8 C 0.8793(4) 0.6021(3) 0.9628(3) 0.0507(15) Uani 1 1 d U
C9 C 0.8868(4) 0.6975(4) 0.9474(3) 0.0559(16) Uani 1 1 d U
C10 C 0.8877(5) 0.7579(4) 0.9658(4) 0.0593(17) Uani 1 1 d U
C11 C 0.8778(5) 0.7883(4) 1.0140(4) 0.0624(18) Uani 1 1 d U
H11 H 0.8689 0.7695 1.0419 0.075 Uiso 1 1 calc R
C12 C 0.8820(6) 0.8475(4) 1.0189(4) 0.071(2) Uani 1 1 d U
C13 C 0.8956(6) 0.8754(4) 0.9762(4) 0.071(2) Uani 1 1 d U
C14 C 0.9051(5) 0.8452(4) 0.9286(4) 0.0626(17) Uani 1 1 d U
H14A H 0.9136 0.8641 0.9006 0.075 Uiso 1 1 calc R
C15 C 0.9016(5) 0.7865(4) 0.9233(4) 0.0624(17) Uani 1 1 d U
C16 C 0.9088(4) 0.7435(4) 0.8817(4) 0.0577(16) Uani 1 1 d U
C17 C 0.9426(5) 0.7184(4) 0.8008(4) 0.0636(17) Uani 1 1 d U
C18 C 0.9715(6) 0.7344(5) 0.7566(4) 0.074(2) Uani 1 1 d U
C19 C 0.9853(6) 0.7863(5) 0.7389(4) 0.084(2) Uani 1 1 d U
H19 H 0.9759 0.8188 0.7566 0.101 Uiso 1 1 calc R
C20 C 1.0125(8) 0.7895(6) 0.6959(5) 0.109(3) Uani 1 1 d U
C21 C 1.0264(7) 0.7409(6) 0.6675(5) 0.101(3) Uani 1 1 d U
C22 C 1.0130(6) 0.6898(5) 0.6844(5) 0.087(2) Uani 1 1 d U
H22 H 1.0224 0.6573 0.6668 0.104 Uiso 1 1 calc R
C23 C 0.9836(5) 0.6869(5) 0.7304(4) 0.0690(19) Uani 1 1 d U
C24 C 0.9610(5) 0.6380(4) 0.7567(4) 0.0645(17) Uani 1 1 d U
C25 C 0.9567(5) 0.5436(4) 0.7732(4) 0.0654(17) Uani 1 1 d U
C26 C 0.9762(5) 0.4901(4) 0.7643(4) 0.0668(18) Uani 1 1 d U
C27 C 1.0040(6) 0.4672(5) 0.7252(4) 0.078(2) Uani 1 1 d U
H27 H 1.0157 0.4873 0.6988 0.093 Uiso 1 1 calc R
C28 C 1.0137(6) 0.4133(5) 0.7267(4) 0.081(2) Uani 1 1 d U
C29 C 1.0009(6) 0.3856(5) 0.7690(4) 0.080(2) Uani 1 1 d U
C30 C 0.9741(5) 0.4096(5) 0.8084(4) 0.0717(19) Uani 1 1 d U
H30 H 0.9646 0.3907 0.8361 0.086 Uiso 1 1 calc R
C31 C 0.9621(5) 0.4616(4) 0.8053(4) 0.0687(19) Uani 1 1 d U
C32 C 0.9351(5) 0.5003(4) 0.8412(4) 0.0606(17) Uani 1 1 d U
C33 C 0.5898(5) 0.5845(4) 0.6181(3) 0.0620(16) Uani 1 1 d U
C35 C 0.5878(5) 0.6643(5) 0.5580(4) 0.073(2) Uani 1 1 d U
H35 H 0.5977 0.6437 0.5283 0.087 Uiso 1 1 calc R
C36 C 0.5789(6) 0.7158(5) 0.5577(4) 0.089(2) Uani 1 1 d U
C37 C 0.5642(6) 0.7485(5) 0.6050(5) 0.090(2) Uani 1 1 d U
C38 C 0.5560(5) 0.7253(5) 0.6481(4) 0.076(2) Uani 1 1 d U
H38 H 0.5444 0.7450 0.6773 0.091 Uiso 1 1 calc R
C39 C 0.5655(5) 0.6703(5) 0.6475(4) 0.0700(19) Uani 1 1 d U
C40 C 0.5642(5) 0.6324(5) 0.6894(4) 0.0691(18) Uani 1 1 d U
C41 C 0.5353(4) 0.6094(4) 0.7679(3) 0.0592(16) Uani 1 1 d U
C42 C 0.5030(5) 0.6204(4) 0.8138(3) 0.0601(17) Uani 1 1 d U
C43 C 0.4828(5) 0.6683(4) 0.8337(4) 0.0619(18) Uani 1 1 d U
H43 H 0.4852 0.6993 0.8160 0.074 Uiso 1 1 calc R
C44 C 0.4599(5) 0.6692(4) 0.8785(4) 0.071(2) Uani 1 1 d U
C45 C 0.4514(5) 0.6182(4) 0.9046(4) 0.0663(19) Uani 1 1 d U
C46 C 0.4692(5) 0.5713(4) 0.8830(3) 0.0612(17) Uani 1 1 d U
H46 H 0.4649 0.5390 0.8989 0.073 Uiso 1 1 calc R
C47 C 0.4947(4) 0.5718(4) 0.8352(3) 0.0587(17) Uani 1 1 d U
C48 C 0.5215(5) 0.5298(4) 0.8041(3) 0.0585(17) Uani 1 1 d U
C49 C 0.5336(5) 0.4362(4) 0.7793(3) 0.0610(17) Uani 1 1 d U
C50 C 0.5210(5) 0.3748(4) 0.7844(4) 0.0685(19) Uani 1 1 d U
C51 C 0.4981(5) 0.3458(4) 0.8232(4) 0.0672(19) Uani 1 1 d U
H51 H 0.4852 0.3649 0.8520 0.081 Uiso 1 1 calc R
C52 C 0.4956(6) 0.2875(4) 0.8167(4) 0.075(2) Uani 1 1 d U
C53 C 0.5115(6) 0.2580(5) 0.7713(4) 0.082(2) Uani 1 1 d U
C54 C 0.5327(6) 0.2873(5) 0.7346(4) 0.077(2) Uani 1 1 d U
H54 H 0.5441 0.2679 0.7050 0.092 Uiso 1 1 calc R
C55 C 0.5376(5) 0.3450(4) 0.7409(4) 0.0649(18) Uani 1 1 d U
C56 C 0.5595(5) 0.3885(4) 0.7092(4) 0.0630(17) Uani 1 1 d U
C57 C 0.5900(5) 0.4144(5) 0.6293(3) 0.0657(18) Uani 1 1 d U
C58 C 0.5974(5) 0.3953(5) 0.5739(4) 0.075(2) Uani 1 1 d U
C59 C 0.6014(5) 0.3399(5) 0.5460(4) 0.075(2) Uani 1 1 d U
H59 H 0.5961 0.3072 0.5614 0.090 Uiso 1 1 calc R
C60 C 0.6138(6) 0.3388(5) 0.4943(4) 0.082(2) Uani 1 1 d U
C61 C 0.6205(6) 0.3887(5) 0.4704(4) 0.081(2) Uani 1 1 d U
C62 C 0.6147(5) 0.4394(5) 0.4979(4) 0.076(2) Uani 1 1 d U
H62 H 0.6169 0.4715 0.4817 0.091 Uiso 1 1 calc R
C63 C 0.6054(5) 0.4424(5) 0.5510(4) 0.0706(19) Uani 1 1 d U
C64 C 0.6017(5) 0.4914(5) 0.5925(4) 0.0693(18) Uani 1 1 d U
C65 C 0.7640(5) 0.4571(5) 0.7229(3) 0.0675(18) Uani 1 1 d U
C66 C 0.7842(5) 0.4423(5) 0.6725(4) 0.071(2) Uani 1 1 d U
H66 H 0.7913 0.4072 0.6583 0.085 Uiso 1 1 calc R
C67 C 0.7903(5) 0.4903(5) 0.6510(4) 0.078(2) Uani 1 1 d U
H67 H 0.8020 0.4935 0.6182 0.094 Uiso 1 1 calc R
C68 C 0.7765(5) 0.5347(5) 0.6858(4) 0.0692(18) Uani 1 1 d U
C69 C 0.7757(5) 0.5960(4) 0.6877(4) 0.0614(16) Uani 1 1 d U
C70 C 0.7847(5) 0.6407(5) 0.6567(4) 0.073(2) Uani 1 1 d U
H70 H 0.7958 0.6378 0.6232 0.088 Uiso 1 1 calc R
C71 C 0.7734(5) 0.6890(5) 0.6867(4) 0.074(2) Uani 1 1 d U
H71 H 0.7750 0.7247 0.6769 0.088 Uiso 1 1 calc R
C72 C 0.7594(5) 0.6741(4) 0.7339(4) 0.0627(17) Uani 1 1 d U
C73 C 0.7412(5) 0.7064(4) 0.7773(4) 0.0657(17) Uani 1 1 d U
C74 C 0.7248(5) 0.6819(4) 0.8225(4) 0.0627(17) Uani 1 1 d U
C75 C 0.7064(5) 0.7107(4) 0.8679(4) 0.0647(18) Uani 1 1 d U
H75 H 0.7060 0.7496 0.8750 0.078 Uiso 1 1 calc R
C76 C 0.6900(5) 0.6719(4) 0.8983(4) 0.0593(17) Uani 1 1 d U
H76 H 0.6727 0.6777 0.9286 0.071 Uiso 1 1 calc R
C77 C 0.7038(4) 0.6198(4) 0.8754(3) 0.0564(16) Uani 1 1 d U
C78 C 0.6970(4) 0.5672(4) 0.8962(3) 0.0548(15) Uani 1 1 d U
C79 C 0.7082(4) 0.5139(4) 0.8715(3) 0.0535(15) Uani 1 1 d U
C80 C 0.7047(5) 0.4632(4) 0.8919(4) 0.0621(18) Uani 1 1 d U
H80 H 0.6951 0.4573 0.9249 0.075 Uiso 1 1 calc R
C81 C 0.7177(5) 0.4247(4) 0.8544(4) 0.0704(19) Uani 1 1 d U
H81 H 0.7173 0.3865 0.8566 0.084 Uiso 1 1 calc R
C82 C 0.7322(5) 0.4518(4) 0.8109(3) 0.0617(17) Uani 1 1 d U
C83 C 0.7484(5) 0.4255(4) 0.7633(4) 0.0620(17) Uani 1 1 d U
C84 C 0.7414(5) 0.7685(4) 0.7779(4) 0.071(2) Uani 1 1 d U
C85 C 0.6791(6) 0.7844(4) 0.7800(4) 0.076(2) Uani 1 1 d U
H85 H 0.6364 0.7564 0.7807 0.091 Uiso 1 1 calc R
C86 C 0.6827(6) 0.8422(5) 0.7811(4) 0.081(2) Uani 1 1 d U
H86 H 0.6420 0.8528 0.7839 0.098 Uiso 1 1 calc R
C87 C 0.7403(7) 0.8837(5) 0.7785(5) 0.097(3) Uani 1 1 d U
C88 C 0.8040(6) 0.8678(5) 0.7735(4) 0.088(3) Uani 1 1 d U
H88 H 0.8441 0.8958 0.7696 0.106 Uiso 1 1 calc R
C89 C 0.8049(6) 0.8127(4) 0.7746(4) 0.081(2) Uani 1 1 d U
H89 H 0.8466 0.8030 0.7731 0.097 Uiso 1 1 calc R
C90 C 0.6753(4) 0.5694(4) 0.9496(3) 0.0540(16) Uani 1 1 d U
C91 C 0.6168(4) 0.5232(4) 0.9515(3) 0.0581(17) Uani 1 1 d U
H91 H 0.5915 0.4899 0.9198 0.070 Uiso 1 1 calc R
C92 C 0.5953(5) 0.5246(4) 0.9974(3) 0.066(2) Uani 1 1 d U
H92 H 0.5565 0.4925 0.9977 0.079 Uiso 1 1 calc R
C93 C 0.6322(5) 0.5755(4) 1.0452(3) 0.0627(19) Uani 1 1 d U
C94 C 0.6909(5) 0.6222(4) 1.0458(3) 0.0628(19) Uani 1 1 d U
H94 H 0.7155 0.6558 1.0771 0.075 Uiso 1 1 calc R
C95 C 0.7127(4) 0.6173(4) 0.9971(3) 0.0574(17) Uani 1 1 d U
H95 H 0.7538 0.6476 0.9973 0.069 Uiso 1 1 calc R
C96 C 0.7479(5) 0.3626(5) 0.7544(4) 0.073(2) Uani 1 1 d U
C97 C 0.7873(6) 0.3429(5) 0.7995(4) 0.081(2) Uani 1 1 d U
H97 H 0.8139 0.3697 0.8356 0.097 Uiso 1 1 calc R
C98 C 0.7872(6) 0.2871(5) 0.7915(5) 0.092(3) Uani 1 1 d U
H98 H 0.8136 0.2751 0.8216 0.110 Uiso 1 1 calc R
C99 C 0.7480(7) 0.2478(5) 0.7388(5) 0.103(3) Uani 1 1 d U
C100 C 0.7040(7) 0.2640(5) 0.6941(5) 0.104(3) Uani 1 1 d U
H100 H 0.6723 0.2354 0.6599 0.125 Uiso 1 1 calc R
C101 C 0.7082(6) 0.3217(5) 0.7013(5) 0.088(2) Uani 1 1 d U
H101 H 0.6842 0.3339 0.6704 0.106 Uiso 1 1 calc R
C207 C 0.5821(5) 0.6412(5) 0.6047(4) 0.0673(19) Uani 1 1 d U
C1A C 0.8965(5) 0.3750(3) 1.0569(3) 0.0600(18) Uani 1 1 d DU
H1AA H 0.9486 0.3871 1.0597 0.072 Uiso 1 1 calc R
H1AB H 0.8649 0.3564 1.0169 0.072 Uiso 1 1 calc R
C2A C 0.8813(5) 0.3322(3) 1.0935(4) 0.067(2) Uani 1 1 d DU
H2AA H 0.8302 0.3238 1.0927 0.080 Uiso 1 1 calc R
H2AB H 0.9146 0.3515 1.1330 0.080 Uiso 1 1 calc R
C3A C 0.8922(6) 0.2734(3) 1.0734(4) 0.077(2) Uani 1 1 d DU
H3AA H 0.9452 0.2807 1.0818 0.092 Uiso 1 1 calc R
H3AB H 0.8671 0.2581 1.0321 0.092 Uiso 1 1 calc R
C4A C 0.8613(6) 0.2262(3) 1.1022(5) 0.081(2) Uani 1 1 d DU
H4AA H 0.8855 0.2423 1.1435 0.097 Uiso 1 1 calc R
H4AB H 0.8081 0.2188 1.0931 0.097 Uiso 1 1 calc R
C5A C 0.8718(6) 0.1670(4) 1.0849(5) 0.087(3) Uani 1 1 d DU
H5AA H 0.9249 0.1739 1.0938 0.105 Uiso 1 1 calc R
H5AB H 0.8470 0.1501 1.0437 0.105 Uiso 1 1 calc R
C6A C 0.8404(7) 0.1218(4) 1.1155(5) 0.101(3) Uani 1 1 d DU
H6AA H 0.8675 0.1384 1.1565 0.121 Uiso 1 1 calc R
H6AB H 0.7884 0.1177 1.1087 0.121 Uiso 1 1 calc R
C7A C 0.8440(6) 0.0599(4) 1.0984(6) 0.106(3) Uani 1 1 d DU
H7AA H 0.8198 0.0441 1.0570 0.127 Uiso 1 1 calc R
H7AB H 0.8156 0.0340 1.1159 0.127 Uiso 1 1 calc R
C8A C 0.9232(7) 0.0573(6) 1.1154(6) 0.123(4) Uani 1 1 d DU
H8AA H 0.9338 0.0452 1.0813 0.185 Uiso 1 1 calc R
H8AB H 0.9267 0.0290 1.1377 0.185 Uiso 1 1 calc R
H8AC H 0.9587 0.0962 1.1377 0.185 Uiso 1 1 calc R
C1B C 0.8123(5) 0.5524(4) 1.1458(3) 0.069(2) Uani 1 1 d DU
H1BA H 0.7718 0.5571 1.1166 0.083 Uiso 1 1 calc R
H1BB H 0.8527 0.5908 1.1631 0.083 Uiso 1 1 calc R
C2B C 0.7845(5) 0.5291(4) 1.1917(3) 0.066(2) Uani 1 1 d DU
H2BA H 0.7432 0.4913 1.1735 0.079 Uiso 1 1 calc R
H2BB H 0.8247 0.5220 1.2190 0.079 Uiso 1 1 calc R
C3B C 0.7587(6) 0.5737(4) 1.2235(4) 0.079(2) Uani 1 1 d DU
H3BA H 0.8018 0.6088 1.2474 0.095 Uiso 1 1 calc R
H3BB H 0.7254 0.5865 1.1958 0.095 Uiso 1 1 calc R
C4B C 0.7180(6) 0.5466(5) 1.2610(4) 0.083(2) Uani 1 1 d DU
H4BA H 0.7511 0.5333 1.2882 0.099 Uiso 1 1 calc R
H4BB H 0.6746 0.5118 1.2370 0.099 Uiso 1 1 calc R
C5B C 0.6925(6) 0.5912(5) 1.2941(4) 0.091(3) Uani 1 1 d DU
H5BA H 0.7357 0.6263 1.3178 0.110 Uiso 1 1 calc R
H5BB H 0.6584 0.6039 1.2670 0.110 Uiso 1 1 calc R
C6B C 0.6534(6) 0.5629(5) 1.3321(4) 0.102(3) Uani 1 1 d DU
H6BA H 0.6099 0.5285 1.3074 0.122 Uiso 1 1 calc R
H6BB H 0.6873 0.5480 1.3568 0.122 Uiso 1 1 calc R
C7B C 0.6278(7) 0.6017(5) 1.3699(4) 0.099(3) Uani 1 1 d DU
H7BA H 0.5895 0.6135 1.3459 0.118 Uiso 1 1 calc R
H7BB H 0.6698 0.6377 1.3934 0.118 Uiso 1 1 calc R
C8B C 0.5961(6) 0.5683(6) 1.4090(4) 0.109(4) Uani 1 1 d DU
H8BA H 0.5535 0.5333 1.3858 0.164 Uiso 1 1 calc R
H8BB H 0.5810 0.5941 1.4328 0.164 Uiso 1 1 calc R
H8BC H 0.6339 0.5567 1.4328 0.164 Uiso 1 1 calc R
C1C C 0.8674(7) 0.8571(5) 1.1101(5) 0.097(3) Uani 1 1 d DU
H1CA H 0.9053 0.8393 1.1223 0.117 Uiso 1 1 calc R
H1CB H 0.8182 0.8265 1.0981 0.117 Uiso 1 1 calc R
C2C C 0.8767(8) 0.9089(6) 1.1585(6) 0.132(4) Uani 1 1 d DU
H2CA H 0.8999 0.9021 1.1951 0.158 Uiso 1 1 calc R
H2CB H 0.9100 0.9457 1.1560 0.158 Uiso 1 1 calc R
C3C C 0.8037(9) 0.9165(9) 1.1566(7) 0.200(6) Uani 1 1 d DU
H3CA H 0.7656 0.8772 1.1464 0.240 Uiso 1 1 calc R
H3CB H 0.7885 0.9357 1.1266 0.240 Uiso 1 1 calc R
C4C C 0.8072(12) 0.9537(11) 1.2137(7) 0.234(6) Uani 1 1 d DU
H4CA H 0.8527 0.9887 1.2295 0.280 Uiso 1 1 calc R
H4CB H 0.8077 0.9300 1.2412 0.280 Uiso 1 1 calc R
C5C C 0.7379(11) 0.9735(10) 1.2027(9) 0.253(7) Uani 1 1 d DU
H5CA H 0.7332 0.9915 1.1708 0.304 Uiso 1 1 calc R
H5CB H 0.6930 0.9387 1.1923 0.304 Uiso 1 1 calc R
C6C C 0.7449(15) 1.0185(9) 1.2562(10) 0.289(9) Uani 1 1 d DU
H6CA H 0.6958 1.0102 1.2597 0.346 Uiso 1 1 calc R
H6CB H 0.7777 1.0124 1.2897 0.346 Uiso 1 1 calc R
C7C C 0.7751(16) 1.0842(9) 1.2568(11) 0.273(8) Uani 1 1 d DU
H7CA H 0.7517 1.0887 1.2191 0.327 Uiso 1 1 calc R
H7CB H 0.8287 1.0962 1.2647 0.327 Uiso 1 1 calc R
C8C C 0.7603(16) 1.1258(10) 1.3021(12) 0.289(12) Uani 1 1 d DU
H8CA H 0.7245 1.1423 1.2832 0.433 Uiso 1 1 calc R
H8CB H 0.8063 1.1576 1.3257 0.433 Uiso 1 1 calc R
H8CC H 0.7408 1.1032 1.3258 0.433 Uiso 1 1 calc R
C1D C 0.9049(6) 0.9616(3) 0.9409(4) 0.072(2) Uani 1 1 d DU
H1DA H 0.8637 0.9384 0.9054 0.087 Uiso 1 1 calc R
H1DB H 0.9517 0.9642 0.9348 0.087 Uiso 1 1 calc R
C2D C 0.9020(6) 1.0246(4) 0.9595(4) 0.081(2) Uani 1 1 d DU
H2DA H 0.9407 1.0462 0.9967 0.097 Uiso 1 1 calc R
H2DB H 0.8538 1.0214 0.9630 0.097 Uiso 1 1 calc R
C3D C 0.9141(6) 1.0589(4) 0.9147(4) 0.089(3) Uani 1 1 d DU
H3DA H 0.9639 1.0642 0.9135 0.107 Uiso 1 1 calc R
H3DB H 0.8780 1.0351 0.8770 0.107 Uiso 1 1 calc R
C4D C 0.9057(7) 1.1201(4) 0.9277(5) 0.101(3) Uani 1 1 d DU
H4DA H 0.9451 1.1457 0.9633 0.122 Uiso 1 1 calc R
H4DB H 0.8578 1.1156 0.9323 0.122 Uiso 1 1 calc R
C5D C 0.9107(8) 1.1490(5) 0.8783(5) 0.123(3) Uani 1 1 d DU
H5DA H 0.9619 1.1601 0.8788 0.147 Uiso 1 1 calc R
H5DB H 0.8788 1.1195 0.8421 0.147 Uiso 1 1 calc R
C6D C 0.8879(8) 1.2038(4) 0.8812(6) 0.138(4) Uani 1 1 d DU
H6DA H 0.8409 1.1951 0.8881 0.166 Uiso 1 1 calc R
H6DB H 0.8800 1.2134 0.8446 0.166 Uiso 1 1 calc R
C7D C 0.9468(7) 1.2573(5) 0.9283(6) 0.130(4) Uani 1 1 d DU
H7DA H 0.9943 1.2635 0.9226 0.156 Uiso 1 1 calc R
H7DB H 0.9523 1.2477 0.9649 0.156 Uiso 1 1 calc R
C8D C 0.9307(7) 1.3168(5) 0.9323(5) 0.102(3) Uani 1 1 d DU
H8DA H 0.9090 1.3202 0.8943 0.153 Uiso 1 1 calc R
H8DB H 0.9767 1.3499 0.9526 0.153 Uiso 1 1 calc R
H8DC H 0.8964 1.3170 0.9525 0.153 Uiso 1 1 calc R
C1E C 1.0062(11) 0.8875(8) 0.6918(8) 0.170(5) Uani 1 1 d DU
H1EA H 1.0394 0.9095 0.7308 0.204 Uiso 1 1 calc R
H1EB H 0.9561 0.8711 0.6926 0.204 Uiso 1 1 calc R
C2E C 1.0062(13) 0.9317(9) 0.6537(9) 0.235(6) Uani 1 1 d DU
H2EA H 1.0552 0.9442 0.6501 0.282 Uiso 1 1 calc R
H2EB H 0.9702 0.9094 0.6157 0.282 Uiso 1 1 calc R
C3E C 0.9893(13) 0.9869(8) 0.6712(11) 0.277(7) Uani 1 1 d DU
C4E C 0.9117(13) 0.9886(10) 0.6678(10) 0.294(7) Uani 1 1 d DU
H4EA H 0.8738 0.9495 0.6473 0.353 Uiso 1 1 calc R
H4EB H 0.9002 1.0174 0.6474 0.353 Uiso 1 1 calc R
C5E C 0.9124(15) 1.0069(10) 0.7298(11) 0.291(7) Uani 1 1 d DU
H5EA H 0.8646 0.9847 0.7318 0.349 Uiso 1 1 calc R
H5EB H 0.9514 0.9975 0.7560 0.349 Uiso 1 1 calc R
C6E C 0.9270(17) 1.0743(10) 0.7471(10) 0.291(7) Uani 1 1 d DU
H6EA H 0.9805 1.0962 0.7604 0.349 Uiso 1 1 calc R
H6EB H 0.9094 1.0836 0.7785 0.349 Uiso 1 1 calc R
C7E C 0.8866(19) 1.0942(11) 0.6959(11) 0.311(7) Uani 1 1 d DU
H7EA H 0.9114 1.0932 0.6679 0.374 Uiso 1 1 calc R
H7EB H 0.8352 1.0669 0.6775 0.374 Uiso 1 1 calc R
C8E C 0.887(2) 1.1580(12) 0.7167(15) 0.368(15) Uani 1 1 d DU
H8EA H 0.8689 1.1723 0.6842 0.552 Uiso 1 1 calc R
H8EB H 0.9379 1.1840 0.7395 0.552 Uiso 1 1 calc R
H8EC H 0.8562 1.1577 0.7396 0.552 Uiso 1 1 calc R
C1F C 1.0761(9) 0.7056(7) 0.6008(5) 0.130(4) Uani 1 1 d DU
H1F1 H 1.0348 0.6681 0.5808 0.155 Uiso 1 1 calc R
H1F2 H 1.1136 0.6986 0.6306 0.155 Uiso 1 1 calc R
C2F C 1.1101(10) 0.7310(6) 0.5588(6) 0.149(4) Uani 1 1 d DU
H2FA H 1.0827 0.7550 0.5419 0.179 Uiso 1 1 calc R
H2FB H 1.1617 0.7570 0.5797 0.179 Uiso 1 1 calc R
C3F C 1.1078(11) 0.6821(8) 0.5114(6) 0.201(5) Uani 1 1 d DU
H3FA H 1.0563 0.6561 0.4898 0.241 Uiso 1 1 calc R
H3FB H 1.1288 0.6997 0.4852 0.241 Uiso 1 1 calc R
C4F C 1.1528(11) 0.6462(8) 0.5380(7) 0.176(5) Uani 1 1 d DU
H4FA H 1.1198 0.6131 0.5458 0.212 Uiso 1 1 calc R
H4FB H 1.1907 0.6715 0.5744 0.212 Uiso 1 1 calc R
C5F C 1.1910(10) 0.6216(7) 0.5004(8) 0.204(6) Uani 1 1 d DU
H5FA H 1.2448 0.6359 0.5206 0.245 Uiso 1 1 calc R
H5FB H 1.1815 0.6347 0.4654 0.245 Uiso 1 1 calc R
C6F C 1.1589(10) 0.5529(7) 0.4857(8) 0.219(6) Uani 1 1 d DU
H6FA H 1.1916 0.5365 0.4715 0.262 Uiso 1 1 calc R
H6FB H 1.1579 0.5410 0.5205 0.262 Uiso 1 1 calc R
C7F C 1.0796(11) 0.5265(9) 0.4407(9) 0.231(6) Uani 1 1 d DU
H7FA H 1.0466 0.5422 0.4555 0.277 Uiso 1 1 calc R
H7FB H 1.0804 0.5396 0.4064 0.277 Uiso 1 1 calc R
C8F C 1.0479(12) 0.4588(8) 0.4244(9) 0.219(9) Uani 1 1 d DU
H8FA H 1.0277 0.4438 0.3833 0.329 Uiso 1 1 calc R
H8FB H 1.0089 0.4461 0.4397 0.329 Uiso 1 1 calc R
H8FC H 1.0870 0.4437 0.4398 0.329 Uiso 1 1 calc R
C1G C 1.0614(7) 0.4097(6) 0.6484(4) 0.098(3) Uani 1 1 d DU
H1GA H 1.1030 0.4473 0.6669 0.118 Uiso 1 1 calc R
H1GB H 1.0197 0.4172 0.6234 0.118 Uiso 1 1 calc R
C2G C 1.0844(7) 0.3642(6) 0.6144(5) 0.119(3) Uani 1 1 d DU
H2GA H 1.1212 0.3535 0.6412 0.143 Uiso 1 1 calc R
H2GB H 1.0408 0.3282 0.5944 0.143 Uiso 1 1 calc R
C3G C 1.1166(9) 0.3857(6) 0.5712(5) 0.146(4) Uani 1 1 d DU
H3GA H 1.1621 0.4204 0.5905 0.175 Uiso 1 1 calc R
H3GB H 1.0809 0.3971 0.5440 0.175 Uiso 1 1 calc R
C4G C 1.1340(10) 0.3335(7) 0.5394(6) 0.167(5) Uani 1 1 d DU
H4GA H 1.1675 0.3211 0.5672 0.201 Uiso 1 1 calc R
H4GB H 1.0878 0.2996 0.5194 0.201 Uiso 1 1 calc R
C5G C 1.1696(11) 0.3517(7) 0.4966(6) 0.180(5) Uani 1 1 d DU
H5GA H 1.2072 0.3915 0.5139 0.217 Uiso 1 1 calc R
H5GB H 1.1316 0.3535 0.4634 0.217 Uiso 1 1 calc R
C6G C 1.2064(9) 0.3087(7) 0.4769(6) 0.173(5) Uani 1 1 d DU
H6GA H 1.2458 0.3303 0.4647 0.208 Uiso 1 1 calc R
H6GB H 1.2297 0.2956 0.5095 0.208 Uiso 1 1 calc R
C7G C 1.1538(10) 0.2538(7) 0.4283(7) 0.176(5) Uani 1 1 d DU
H7GA H 1.1336 0.2663 0.3944 0.212 Uiso 1 1 calc R
H7GB H 1.1121 0.2334 0.4390 0.212 Uiso 1 1 calc R
C8G C 1.1927(10) 0.2101(7) 0.4139(6) 0.153(6) Uani 1 1 d DU
H8GA H 1.1774 0.1955 0.3730 0.229 Uiso 1 1 calc R
H8GB H 1.1792 0.1770 0.4299 0.229 Uiso 1 1 calc R
H8GC H 1.2461 0.2302 0.4298 0.229 Uiso 1 1 calc R
C1H C 1.0039(6) 0.3014(4) 0.8057(5) 0.083(2) Uani 1 1 d DU
H1H1 H 0.9513 0.2897 0.8014 0.100 Uiso 1 1 calc R
H1H2 H 1.0333 0.3257 0.8447 0.100 Uiso 1 1 calc R
C2H C 1.0252(6) 0.2453(5) 0.7940(6) 0.107(3) Uani 1 1 d DU
H2HA H 0.9990 0.2226 0.7541 0.129 Uiso 1 1 calc R
H2HB H 1.0113 0.2200 0.8180 0.129 Uiso 1 1 calc R
C3H C 1.1103(6) 0.2657(7) 0.8076(6) 0.148(4) Uani 1 1 d DU
H3HA H 1.1307 0.3090 0.8170 0.178 Uiso 1 1 calc R
H3HB H 1.1334 0.2535 0.8410 0.178 Uiso 1 1 calc R
C4H C 1.1297(8) 0.2392(8) 0.7575(7) 0.170(5) Uani 1 1 d DU
H4HA H 1.1067 0.2513 0.7241 0.204 Uiso 1 1 calc R
H4HB H 1.1096 0.1959 0.7482 0.204 Uiso 1 1 calc R
C5H C 1.2149(8) 0.2601(7) 0.7719(9) 0.187(6) Uani 1 1 d DU
H5HA H 1.2286 0.2846 0.7472 0.224 Uiso 1 1 calc R
H5HB H 1.2402 0.2841 0.8114 0.224 Uiso 1 1 calc R
C6H C 1.2389(10) 0.2056(8) 0.7631(9) 0.200(6) Uani 1 1 d DU
H6HA H 1.1955 0.1708 0.7390 0.240 Uiso 1 1 calc R
H6HB H 1.2586 0.1980 0.8000 0.240 Uiso 1 1 calc R
C7H C 1.2986(11) 0.2149(9) 0.7351(9) 0.210(7) Uani 1 1 d DU
H7HA H 1.3408 0.2514 0.7570 0.252 Uiso 1 1 calc R
H7HB H 1.2780 0.2177 0.6963 0.252 Uiso 1 1 calc R
C8H C 1.3237(15) 0.1600(11) 0.7346(13) 0.323(14) Uani 1 1 d DU
H8HA H 1.3112 0.1381 0.6956 0.484 Uiso 1 1 calc R
H8HB H 1.2986 0.1346 0.7537 0.484 Uiso 1 1 calc R
H8HC H 1.3769 0.1731 0.7541 0.484 Uiso 1 1 calc R
C1I C 0.4480(6) 0.2755(4) 0.8932(4) 0.083(2) Uani 1 1 d DU
H1I1 H 0.4056 0.2872 0.8763 0.100 Uiso 1 1 calc R
H1I2 H 0.4878 0.3102 0.9215 0.100 Uiso 1 1 calc R
C2I C 0.4253(6) 0.2255(4) 0.9207(4) 0.085(3) Uani 1 1 d DU
H2IA H 0.4697 0.2170 0.9397 0.102 Uiso 1 1 calc R
H2IB H 0.3912 0.1898 0.8905 0.102 Uiso 1 1 calc R
C3I C 0.3880(6) 0.2376(4) 0.9643(4) 0.094(3) Uani 1 1 d DU
H3IA H 0.3422 0.2447 0.9460 0.113 Uiso 1 1 calc R
H3IB H 0.4213 0.2729 0.9954 0.113 Uiso 1 1 calc R
C4I C 0.3701(7) 0.1822(4) 0.9879(5) 0.092(3) Uani 1 1 d DU
H4IA H 0.3384 0.1471 0.9561 0.111 Uiso 1 1 calc R
H4IB H 0.4164 0.1759 1.0062 0.111 Uiso 1 1 calc R
C5I C 0.3310(7) 0.1885(5) 1.0310(5) 0.102(3) Uani 1 1 d DU
H5IA H 0.2902 0.2024 1.0151 0.122 Uiso 1 1 calc R
H5IB H 0.3663 0.2191 1.0656 0.122 Uiso 1 1 calc R
C6I C 0.2998(6) 0.1315(5) 1.0475(6) 0.107(3) Uani 1 1 d DU
H6IA H 0.2712 0.1390 1.0715 0.129 Uiso 1 1 calc R
H6IB H 0.2654 0.1007 1.0128 0.129 Uiso 1 1 calc R
C7I C 0.3576(7) 0.1079(5) 1.0787(7) 0.132(4) Uani 1 1 d DU
H7IA H 0.3846 0.1345 1.1172 0.158 Uiso 1 1 calc R
H7IB H 0.3934 0.1094 1.0592 0.158 Uiso 1 1 calc R
C8I C 0.3277(9) 0.0443(5) 1.0837(8) 0.155(6) Uani 1 1 d DU
H8IA H 0.3020 0.0172 1.0460 0.233 Uiso 1 1 calc R
H8IB H 0.2935 0.0424 1.1043 0.233 Uiso 1 1 calc R
H8IC H 0.3686 0.0334 1.1040 0.233 Uiso 1 1 calc R
C1J C 0.5228(10) 0.1644(6) 0.7274(7) 0.143(4) Uani 1 1 d DU
H1JA H 0.5755 0.1809 0.7325 0.172 Uiso 1 1 calc R
H1JB H 0.4935 0.1649 0.6896 0.172 Uiso 1 1 calc R
C2J C 0.5032(10) 0.0989(7) 0.7327(9) 0.199(5) Uani 1 1 d DU
H2JA H 0.5125 0.0742 0.7031 0.239 Uiso 1 1 calc R
H2JB H 0.5341 0.0980 0.7699 0.239 Uiso 1 1 calc R
C3J C 0.4208(11) 0.0753(8) 0.7259(10) 0.243(6) Uani 1 1 d DU
H3JA H 0.3988 0.1049 0.7159 0.291 Uiso 1 1 calc R
H3JB H 0.4175 0.0709 0.7627 0.291 Uiso 1 1 calc R
C4J C 0.3741(11) 0.0155(9) 0.6808(11) 0.267(7) Uani 1 1 d DU
H4JA H 0.3544 0.0223 0.6435 0.320 Uiso 1 1 calc R
H4JB H 0.3322 -0.0055 0.6909 0.320 Uiso 1 1 calc R
C5J C 0.4245(16) -0.0219(10) 0.6785(9) 0.287(7) Uani 1 1 d DU
H5JA H 0.4511 -0.0119 0.6527 0.345 Uiso 1 1 calc R
H5JB H 0.3945 -0.0642 0.6646 0.345 Uiso 1 1 calc R
C6J C 0.4806(14) -0.0082(9) 0.7396(10) 0.260(7) Uani 1 1 d DU
H6JA H 0.4670 0.0154 0.7671 0.312 Uiso 1 1 calc R
H6JB H 0.5308 0.0143 0.7420 0.312 Uiso 1 1 calc R
C7J C 0.4780(16) -0.0686(11) 0.7528(12) 0.317(9) Uani 1 1 d DU
H7JA H 0.4736 -0.0677 0.7902 0.380 Uiso 1 1 calc R
H7JB H 0.5240 -0.0755 0.7536 0.380 Uiso 1 1 calc R
C8J C 0.4101(19) -0.1201(11) 0.7063(14) 0.371(13) Uani 1 1 d DU
H8JA H 0.4098 -0.1166 0.6688 0.557 Uiso 1 1 calc R
H8JB H 0.3645 -0.1176 0.7106 0.557 Uiso 1 1 calc R
H8JC H 0.4141 -0.1579 0.7106 0.557 Uiso 1 1 calc R
C1K C 0.6200(8) 0.2418(5) 0.4844(5) 0.103(3) Uani 1 1 d DU
H1K1 H 0.5711 0.2236 0.4869 0.123 Uiso 1 1 calc R
H1K2 H 0.6574 0.2540 0.5227 0.123 Uiso 1 1 calc R
C2K C 0.6364(10) 0.1971(6) 0.4440(6) 0.135(4) Uani 1 1 d DU
H2KA H 0.6002 0.1868 0.4055 0.162 Uiso 1 1 calc R
H2KB H 0.6859 0.2153 0.4428 0.162 Uiso 1 1 calc R
C3K C 0.6324(12) 0.1407(7) 0.4638(9) 0.196(5) Uani 1 1 d DU
H3KA H 0.5800 0.1163 0.4524 0.235 Uiso 1 1 calc R
H3KB H 0.6530 0.1523 0.5055 0.235 Uiso 1 1 calc R
C4K C 0.6726(14) 0.1014(9) 0.4418(10) 0.266(8) Uani 1 1 d DU
H4KA H 0.7254 0.1248 0.4532 0.319 Uiso 1 1 calc R
H4KB H 0.6520 0.0886 0.4001 0.319 Uiso 1 1 calc R
C5K C 0.6646(14) 0.0459(8) 0.4652(12) 0.314(9) Uani 1 1 d DU
H5KA H 0.6211 0.0384 0.4768 0.376 Uiso 1 1 calc R
H5KB H 0.6544 0.0117 0.4339 0.376 Uiso 1 1 calc R
C6K C 0.7316(14) 0.0488(9) 0.5159(12) 0.320(9) Uani 1 1 d DU
H6KA H 0.7774 0.0685 0.5097 0.384 Uiso 1 1 calc R
H6KB H 0.7318 0.0733 0.5506 0.384 Uiso 1 1 calc R
C7K C 0.7317(13) -0.0116(9) 0.5250(8) 0.372(11) Uani 1 1 d DU
H7KA H 0.7577 -0.0061 0.5654 0.447 Uiso 1 1 calc R
H7KB H 0.7603 -0.0258 0.5040 0.447 Uiso 1 1 calc R
C8K C 0.6545(15) -0.0600(12) 0.5064(11) 0.448(16) Uani 1 1 d DU
H8KA H 0.6330 -0.0729 0.4652 0.672 Uiso 1 1 calc R
H8KB H 0.6225 -0.0441 0.5215 0.672 Uiso 1 1 calc R
H8KC H 0.6595 -0.0935 0.5209 0.672 Uiso 1 1 calc R
C1L C 0.6327(6) 0.4255(5) 0.3895(4) 0.087(3) Uani 1 1 d DU
H1LA H 0.6739 0.4622 0.4124 0.104 Uiso 1 1 calc R
H1LB H 0.5862 0.4335 0.3827 0.104 Uiso 1 1 calc R
C2L C 0.6416(5) 0.4031(6) 0.3325(4) 0.090(3) Uani 1 1 d DU
H2LA H 0.6071 0.3623 0.3142 0.108 Uiso 1 1 calc R
H2LB H 0.6282 0.4276 0.3073 0.108 Uiso 1 1 calc R
C3L C 0.7208(5) 0.4047(6) 0.3396(4) 0.097(3) Uani 1 1 d DU
H3LA H 0.7554 0.4451 0.3600 0.117 Uiso 1 1 calc R
H3LB H 0.7330 0.3784 0.3631 0.117 Uiso 1 1 calc R
C4L C 0.7322(5) 0.3861(7) 0.2833(4) 0.108(3) Uani 1 1 d DU
H4LA H 0.7125 0.4079 0.2574 0.130 Uiso 1 1 calc R
H4LB H 0.7039 0.3437 0.2658 0.130 Uiso 1 1 calc R
C5L C 0.8153(5) 0.3978(6) 0.2909(5) 0.127(4) Uani 1 1 d DU
H5LA H 0.8365 0.3788 0.3191 0.152 Uiso 1 1 calc R
H5LB H 0.8431 0.4405 0.3049 0.152 Uiso 1 1 calc R
C6L C 0.8231(7) 0.3728(5) 0.2328(5) 0.121(4) Uani 1 1 d DU
H6LA H 0.8183 0.4012 0.2103 0.146 Uiso 1 1 calc R
H6LB H 0.8737 0.3723 0.2412 0.146 Uiso 1 1 calc R
C7L C 0.7697(7) 0.3112(5) 0.1950(5) 0.117(4) Uani 1 1 d DU
H7LA H 0.7786 0.3053 0.1589 0.141 Uiso 1 1 calc R
H7LB H 0.7190 0.3117 0.1863 0.141 Uiso 1 1 calc R
C8L C 0.7727(9) 0.2560(5) 0.2180(6) 0.140(5) Uani 1 1 d DU
H8LA H 0.7548 0.2212 0.1863 0.210 Uiso 1 1 calc R
H8LB H 0.7416 0.2502 0.2411 0.210 Uiso 1 1 calc R
H8LC H 0.8234 0.2626 0.2409 0.210 Uiso 1 1 calc R
C1M C 0.5955(7) 0.7211(5) 0.4686(5) 0.096(3) Uani 1 1 d DU
H1M1 H 0.5534 0.6844 0.4474 0.115 Uiso 1 1 calc R
H1M2 H 0.6406 0.7111 0.4800 0.115 Uiso 1 1 calc R
C2M C 0.6028(9) 0.7640(6) 0.4307(5) 0.143(4) Uani 1 1 d DU
H2MA H 0.6112 0.7452 0.3972 0.171 Uiso 1 1 calc R
H2MB H 0.5560 0.7714 0.4173 0.171 Uiso 1 1 calc R
C3M C 0.6667(10) 0.8239(7) 0.4618(7) 0.184(5) Uani 1 1 d DU
H3MA H 0.6599 0.8406 0.4969 0.220 Uiso 1 1 calc R
H3MB H 0.7134 0.8161 0.4729 0.220 Uiso 1 1 calc R
C4M C 0.6746(10) 0.8710(9) 0.4286(10) 0.244(7) Uani 1 1 d DU
H4MA H 0.6553 0.9007 0.4429 0.293 Uiso 1 1 calc R
H4MB H 0.6436 0.8519 0.3885 0.293 Uiso 1 1 calc R
C5M C 0.7545(10) 0.9028(8) 0.4322(9) 0.267(8) Uani 1 1 d DU
H5MA H 0.7708 0.8745 0.4116 0.320 Uiso 1 1 calc R
H5MB H 0.7874 0.9159 0.4721 0.320 Uiso 1 1 calc R
C6M C 0.7627(13) 0.9568(8) 0.4074(8) 0.313(9) Uani 1 1 d DU
H6MA H 0.7147 0.9626 0.3958 0.376 Uiso 1 1 calc R
H6MB H 0.7754 0.9483 0.3733 0.376 Uiso 1 1 calc R
C7M C 0.8223(18) 1.0153(9) 0.4493(10) 0.312(9) Uani 1 1 d DU
H7MA H 0.8055 1.0286 0.4800 0.374 Uiso 1 1 calc R
H7MB H 0.8687 1.0084 0.4662 0.374 Uiso 1 1 calc R
C8M C 0.8359(19) 1.0635(11) 0.4171(14) 0.360(15) Uani 1 1 d DU
H8MA H 0.8141 1.0451 0.3765 0.541 Uiso 1 1 calc R
H8MB H 0.8889 1.0835 0.4276 0.541 Uiso 1 1 calc R
H8MC H 0.8134 1.0920 0.4272 0.541 Uiso 1 1 calc R
C1N C 0.6304(9) 0.8539(6) 0.6214(7) 0.131(3) Uani 1 1 d DU
H1NA H 0.6601 0.8431 0.5996 0.158 Uiso 1 1 calc R
H1NB H 0.6577 0.8608 0.6619 0.158 Uiso 1 1 calc R
C2N C 0.6152(10) 0.9099(6) 0.6103(9) 0.195(5) Uani 1 1 d DU
H2NA H 0.5822 0.9005 0.5707 0.234 Uiso 1 1 calc R
H2NB H 0.5893 0.9218 0.6349 0.234 Uiso 1 1 calc R
C3N C 0.6849(11) 0.9616(7) 0.6206(12) 0.259(6) Uani 1 1 d DU
H3N1 H 0.7239 0.9563 0.6507 0.310 Uiso 1 1 calc R
H3N2 H 0.6969 0.9540 0.5861 0.310 Uiso 1 1 calc R
C4N C 0.6979(11) 1.0256(8) 0.6355(9) 0.286(7) Uani 1 1 d DU
H4N1 H 0.7222 1.0376 0.6089 0.344 Uiso 1 1 calc R
H4N2 H 0.7387 1.0383 0.6721 0.344 Uiso 1 1 calc R
C5N C 0.6663(12) 1.0731(7) 0.6436(11) 0.288(7) Uani 1 1 d DU
H5NA H 0.7038 1.1104 0.6467 0.345 Uiso 1 1 calc R
H5NB H 0.6591 1.0765 0.6803 0.345 Uiso 1 1 calc R
C6N C 0.5927(12) 1.0678(9) 0.5986(13) 0.316(8) Uani 1 1 d DU
H6NA H 0.6005 1.0724 0.5631 0.380 Uiso 1 1 calc R
H6NB H 0.5754 1.0993 0.6121 0.380 Uiso 1 1 calc R
C7N C 0.5328(13) 1.0058(9) 0.5875(14) 0.296(7) Uani 1 1 d DU
H7NA H 0.5351 0.9769 0.5570 0.355 Uiso 1 1 calc R
H7NB H 0.5428 0.9920 0.6220 0.355 Uiso 1 1 calc R
C8N C 0.4543(13) 1.0107(14) 0.5705(18) 0.356(15) Uani 1 1 d DU
H8NA H 0.4318 0.9998 0.5294 0.534 Uiso 1 1 calc R
H8NB H 0.4585 1.0512 0.5858 0.534 Uiso 1 1 calc R
H8NC H 0.4236 0.9843 0.5857 0.534 Uiso 1 1 calc R
C1O C 0.4430(6) 0.7625(4) 0.8833(4) 0.079(2) Uani 1 1 d DU
H1O1 H 0.4117 0.7498 0.8430 0.094 Uiso 1 1 calc R
H1O2 H 0.4942 0.7830 0.8867 0.094 Uiso 1 1 calc R
C2O C 0.4161(6) 0.8039(4) 0.9174(4) 0.089(3) Uani 1 1 d DU
H2OA H 0.4462 0.8146 0.9578 0.107 Uiso 1 1 calc R
H2OB H 0.3644 0.7831 0.9129 0.107 Uiso 1 1 calc R
C3O C 0.4214(8) 0.8610(5) 0.8974(6) 0.126(4) Uani 1 1 d DU
H3OA H 0.4732 0.8830 0.9034 0.151 Uiso 1 1 calc R
H3OB H 0.3924 0.8507 0.8568 0.151 Uiso 1 1 calc R
C4O C 0.3910(9) 0.8994(5) 0.9319(7) 0.141(4) Uani 1 1 d DU
H4OA H 0.3433 0.8739 0.9315 0.169 Uiso 1 1 calc R
H4OB H 0.4251 0.9137 0.9715 0.169 Uiso 1 1 calc R
C5O C 0.3795(10) 0.9525(7) 0.9125(10) 0.218(6) Uani 1 1 d DU
H5OA H 0.3608 0.9728 0.9384 0.262 Uiso 1 1 calc R
H5OB H 0.3406 0.9379 0.8747 0.262 Uiso 1 1 calc R
C6O C 0.4466(10) 0.9984(7) 0.9090(10) 0.208(6) Uani 1 1 d DU
H6OA H 0.4604 0.9821 0.8775 0.250 Uiso 1 1 calc R
H6OB H 0.4892 1.0101 0.9444 0.250 Uiso 1 1 calc R
C7O C 0.4238(13) 1.0536(8) 0.8989(11) 0.240(8) Uani 1 1 d DU
H7OA H 0.3729 1.0396 0.8716 0.288 Uiso 1 1 calc R
H7OB H 0.4244 1.0761 0.9348 0.288 Uiso 1 1 calc R
C8O C 0.4748(16) 1.0948(10) 0.8766(12) 0.277(12) Uani 1 1 d DU
H8OA H 0.4553 1.0830 0.8353 0.416 Uiso 1 1 calc R
H8OB H 0.5240 1.0925 0.8900 0.416 Uiso 1 1 calc R
H8OC H 0.4775 1.1352 0.8902 0.416 Uiso 1 1 calc R
C1P C 0.3533(5) 0.5961(4) 0.9401(4) 0.073(2) Uani 1 1 d DU
H1PA H 0.3373 0.5527 0.9294 0.087 Uiso 1 1 calc R
H1PB H 0.3265 0.6084 0.9082 0.087 Uiso 1 1 calc R
C2P C 0.3363(6) 0.6181(4) 0.9938(4) 0.080(2) Uani 1 1 d DU
H2PA H 0.3722 0.6146 1.0272 0.096 Uiso 1 1 calc R
H2PB H 0.2866 0.5930 0.9901 0.096 Uiso 1 1 calc R
C3P C 0.3400(7) 0.6837(4) 1.0026(4) 0.095(3) Uani 1 1 d DU
H3PA H 0.3016 0.6862 0.9701 0.114 Uiso 1 1 calc R
H3PB H 0.3882 0.7079 1.0028 0.114 Uiso 1 1 calc R
C4P C 0.3294(8) 0.7102(5) 1.0584(5) 0.114(3) Uani 1 1 d DU
H4PA H 0.3704 0.7124 1.0917 0.137 Uiso 1 1 calc R
H4PB H 0.2827 0.6854 1.0603 0.137 Uiso 1 1 calc R
C5P C 0.3278(9) 0.7746(5) 1.0569(6) 0.138(4) Uani 1 1 d DU
H5PA H 0.3755 0.7990 1.0564 0.166 Uiso 1 1 calc R
H5PB H 0.2891 0.7717 1.0217 0.166 Uiso 1 1 calc R
C6P C 0.3130(11) 0.8052(6) 1.1079(6) 0.166(5) Uani 1 1 d DU
H6PA H 0.3541 0.8129 1.1434 0.199 Uiso 1 1 calc R
H6PB H 0.2671 0.7803 1.1108 0.199 Uiso 1 1 calc R
C7P C 0.3057(13) 0.8644(7) 1.0969(8) 0.182(6) Uani 1 1 d DU
H7PA H 0.3447 0.8829 1.0827 0.219 Uiso 1 1 calc R
H7PB H 0.2577 0.8558 1.0672 0.219 Uiso 1 1 calc R
C8P C 0.3119(16) 0.9088(8) 1.1505(10) 0.257(11) Uani 1 1 d DU
H8PA H 0.2874 0.9363 1.1391 0.385 Uiso 1 1 calc R
H8PB H 0.3638 0.9306 1.1729 0.385 Uiso 1 1 calc R
H8PC H 0.2883 0.8874 1.1729 0.385 Uiso 1 1 calc R

loop_
_atom_site_aniso_label
_atom_site_aniso_U_11
_atom_site_aniso_U_22
_atom_site_aniso_U_33
_atom_site_aniso_U_23
_atom_site_aniso_U_13
_atom_site_aniso_U_12
Eu1 0.0472(2) 0.0652(3) 0.0449(2) 0.02286(19) 0.01773(18) 0.01653(19)
Eu2 0.0476(2) 0.0769(3) 0.0392(2) 0.0193(2) 0.01618(18) 0.0156(2)
Cl1 0.139(3) 0.0764(19) 0.140(3) 0.0395(19) 0.008(2) 0.0384(19)
Cl2 0.0737(14) 0.1045(18) 0.0492(11) 0.0161(11) 0.0330(11) 0.0217(13)
Cl3 0.199(4) 0.077(2) 0.153(3) 0.007(2) 0.005(3) 0.062(2)
N1 0.055(3) 0.062(3) 0.053(3) 0.025(2) 0.019(2) 0.017(2)
N2 0.056(3) 0.075(3) 0.059(3) 0.033(3) 0.023(3) 0.018(3)
N3 0.056(3) 0.082(3) 0.057(3) 0.029(3) 0.021(3) 0.021(3)
N4 0.057(3) 0.093(4) 0.053(3) 0.030(3) 0.026(3) 0.026(3)
N5 0.056(3) 0.078(3) 0.046(3) 0.027(3) 0.023(2) 0.023(3)
N6 0.056(3) 0.070(3) 0.050(3) 0.028(3) 0.019(2) 0.024(3)
N7 0.058(3) 0.060(3) 0.043(3) 0.020(2) 0.020(2) 0.019(2)
N8 0.053(3) 0.059(3) 0.053(3) 0.022(2) 0.017(2) 0.013(2)
N9 0.061(3) 0.081(3) 0.050(3) 0.017(3) 0.021(3) 0.020(3)
N10 0.053(3) 0.058(3) 0.043(3) 0.014(2) 0.019(2) 0.020(2)
N11 0.057(3) 0.080(3) 0.052(3) 0.029(3) 0.018(2) 0.020(3)
N12 0.053(3) 0.070(3) 0.050(3) 0.021(3) 0.015(2) 0.017(3)
N13 0.059(3) 0.088(3) 0.043(3) 0.021(3) 0.027(2) 0.019(3)
N14 0.062(3) 0.086(4) 0.047(3) 0.009(3) 0.018(3) 0.019(3)
N15 0.053(3) 0.076(3) 0.047(3) 0.016(3) 0.018(2) 0.014(3)
N16 0.056(3) 0.074(3) 0.047(3) 0.017(3) 0.021(2) 0.007(3)
N17 0.048(3) 0.076(3) 0.045(3) 0.019(3) 0.015(2) 0.009(3)
N18 0.058(3) 0.080(3) 0.056(3) 0.027(3) 0.024(3) 0.021(3)
N19 0.057(3) 0.091(3) 0.047(3) 0.028(3) 0.023(2) 0.021(3)
N20 0.056(3) 0.092(4) 0.050(3) 0.020(3) 0.016(3) 0.026(3)
O1 0.088(3) 0.069(3) 0.053(3) 0.030(2) 0.025(3) 0.028(3)
O2 0.083(3) 0.071(3) 0.052(3) 0.026(2) 0.033(3) 0.032(3)
O3 0.094(4) 0.066(3) 0.081(4) 0.017(3) 0.035(3) 0.026(3)
O4 0.083(4) 0.051(3) 0.081(3) 0.022(3) 0.024(3) 0.016(3)
O5 0.160(5) 0.121(5) 0.098(4) 0.054(4) 0.057(4) 0.016(4)
O6 0.143(5) 0.145(5) 0.088(4) 0.051(4) 0.065(4) 0.020(4)
O7 0.092(4) 0.128(5) 0.075(3) 0.011(3) 0.038(3) 0.054(3)
O8 0.107(4) 0.107(4) 0.106(4) 0.023(3) 0.049(3) 0.059(3)
O9 0.098(4) 0.085(4) 0.074(3) 0.025(3) 0.036(3) 0.022(3)
O10 0.138(5) 0.094(4) 0.091(4) 0.026(3) 0.049(4) 0.039(4)
O11 0.101(4) 0.105(4) 0.076(4) 0.014(3) 0.028(3) 0.036(4)
O12 0.081(4) 0.116(4) 0.060(3) 0.014(3) 0.030(3) 0.031(3)
O13 0.099(4) 0.132(4) 0.070(3) 0.062(3) 0.034(3) 0.041(3)
O14 0.107(4) 0.105(4) 0.097(4) 0.058(3) 0.022(3) 0.041(4)
O15 0.073(3) 0.082(3) 0.073(3) 0.022(3) 0.029(3) 0.026(3)
O16 0.056(3) 0.081(3) 0.058(3) 0.010(3) 0.028(2) 0.015(3)
C1 0.057(3) 0.063(3) 0.049(3) 0.020(3) 0.021(3) 0.020(3)
C2 0.052(3) 0.063(4) 0.047(3) 0.021(3) 0.014(3) 0.019(3)
C3 0.055(3) 0.059(4) 0.054(3) 0.024(3) 0.020(3) 0.021(3)
C4 0.062(4) 0.064(4) 0.043(3) 0.027(3) 0.014(3) 0.018(3)
C5 0.070(4) 0.069(4) 0.047(3) 0.025(3) 0.022(3) 0.026(3)
C6 0.061(3) 0.060(4) 0.048(3) 0.020(3) 0.020(3) 0.018(3)
C7 0.055(3) 0.054(3) 0.048(3) 0.020(3) 0.012(3) 0.012(3)
C8 0.048(3) 0.054(3) 0.050(3) 0.021(3) 0.018(3) 0.013(3)
C9 0.052(3) 0.061(3) 0.053(3) 0.019(3) 0.020(3) 0.015(3)
C10 0.059(3) 0.056(3) 0.066(4) 0.026(3) 0.022(3) 0.018(3)
C11 0.066(4) 0.061(4) 0.062(4) 0.022(3) 0.024(3) 0.019(3)
C12 0.080(4) 0.066(4) 0.075(4) 0.024(4) 0.033(4) 0.028(3)
C13 0.077(4) 0.062(4) 0.078(4) 0.022(3) 0.027(4) 0.026(3)
C14 0.061(4) 0.057(4) 0.072(4) 0.030(3) 0.019(3) 0.022(3)
C15 0.058(3) 0.062(4) 0.069(4) 0.024(3) 0.026(3) 0.015(3)
C16 0.049(3) 0.064(3) 0.061(3) 0.028(3) 0.022(3) 0.012(3)
C17 0.061(3) 0.075(4) 0.060(3) 0.034(3) 0.020(3) 0.023(3)
C18 0.073(4) 0.089(4) 0.067(4) 0.038(3) 0.029(3) 0.022(3)
C19 0.090(4) 0.099(5) 0.072(4) 0.043(4) 0.040(4) 0.021(4)
C20 0.123(5) 0.115(5) 0.087(5) 0.054(4) 0.044(4) 0.015(5)
C21 0.115(5) 0.123(5) 0.080(4) 0.053(4) 0.059(4) 0.026(5)
C22 0.084(4) 0.112(5) 0.075(4) 0.046(4) 0.035(4) 0.029(4)
C23 0.065(4) 0.095(4) 0.059(4) 0.040(3) 0.028(3) 0.028(3)
C24 0.060(3) 0.084(4) 0.056(3) 0.026(3) 0.025(3) 0.026(3)
C25 0.054(3) 0.091(4) 0.057(3) 0.025(3) 0.023(3) 0.029(3)
C26 0.064(4) 0.090(4) 0.057(4) 0.024(3) 0.025(3) 0.036(3)
C27 0.071(4) 0.107(5) 0.063(4) 0.017(4) 0.027(3) 0.042(4)
C28 0.079(4) 0.111(5) 0.067(4) 0.021(4) 0.036(4) 0.044(4)
C29 0.081(4) 0.094(5) 0.079(4) 0.017(4) 0.033(4) 0.048(4)
C30 0.073(4) 0.092(4) 0.065(4) 0.026(3) 0.029(3) 0.043(3)
C31 0.063(4) 0.084(4) 0.062(4) 0.024(3) 0.018(3) 0.032(3)
C32 0.056(3) 0.076(4) 0.056(3) 0.016(3) 0.024(3) 0.026(3)
C33 0.054(3) 0.091(4) 0.051(3) 0.031(3) 0.024(3) 0.027(3)
C35 0.070(4) 0.102(5) 0.056(4) 0.031(4) 0.028(3) 0.032(4)
C36 0.088(5) 0.114(5) 0.071(4) 0.052(4) 0.025(4) 0.033(4)
C37 0.088(5) 0.110(5) 0.082(4) 0.046(4) 0.023(4) 0.044(4)
C38 0.076(4) 0.096(4) 0.063(4) 0.040(3) 0.022(3) 0.033(3)
C39 0.060(4) 0.097(4) 0.056(4) 0.033(3) 0.020(3) 0.026(3)
C40 0.062(3) 0.091(4) 0.058(3) 0.027(3) 0.022(3) 0.026(3)
C41 0.049(3) 0.078(4) 0.050(3) 0.023(3) 0.017(3) 0.018(3)
C42 0.049(3) 0.081(4) 0.049(3) 0.021(3) 0.017(3) 0.019(3)
C43 0.053(4) 0.076(4) 0.052(3) 0.023(3) 0.013(3) 0.017(3)
C44 0.059(4) 0.085(4) 0.063(4) 0.015(4) 0.015(3) 0.023(3)
C45 0.055(4) 0.085(4) 0.059(4) 0.009(3) 0.028(3) 0.021(3)
C46 0.058(3) 0.075(4) 0.047(3) 0.018(3) 0.018(3) 0.018(3)
C47 0.050(3) 0.072(4) 0.052(3) 0.011(3) 0.022(3) 0.015(3)
C48 0.051(3) 0.074(4) 0.043(3) 0.016(3) 0.019(3) 0.009(3)
C49 0.057(3) 0.071(4) 0.050(3) 0.019(3) 0.020(3) 0.012(3)
C50 0.064(4) 0.079(4) 0.056(3) 0.015(3) 0.020(3) 0.018(3)
C51 0.063(4) 0.078(4) 0.062(4) 0.021(3) 0.030(3) 0.016(3)
C52 0.084(4) 0.076(4) 0.069(4) 0.028(4) 0.036(4) 0.022(4)
C53 0.101(5) 0.072(4) 0.082(4) 0.026(4) 0.040(4) 0.029(4)
C54 0.086(4) 0.084(4) 0.064(4) 0.018(3) 0.036(3) 0.028(4)
C55 0.069(4) 0.073(4) 0.058(3) 0.013(3) 0.028(3) 0.030(3)
C56 0.061(3) 0.076(4) 0.050(3) 0.014(3) 0.024(3) 0.019(3)
C57 0.059(3) 0.093(4) 0.043(3) 0.017(3) 0.021(3) 0.022(3)
C58 0.065(4) 0.098(4) 0.054(4) 0.013(3) 0.020(3) 0.020(4)
C59 0.071(4) 0.098(5) 0.050(4) 0.013(4) 0.021(3) 0.027(4)
C60 0.074(4) 0.108(5) 0.061(4) 0.010(4) 0.026(4) 0.035(4)
C61 0.072(4) 0.107(5) 0.061(4) 0.020(4) 0.024(4) 0.029(4)
C62 0.061(4) 0.107(5) 0.051(4) 0.018(4) 0.018(3) 0.022(4)
C63 0.066(4) 0.093(4) 0.050(3) 0.019(3) 0.021(3) 0.023(3)
C64 0.052(3) 0.096(4) 0.054(3) 0.011(3) 0.018(3) 0.023(3)
C65 0.060(3) 0.090(4) 0.049(3) 0.010(3) 0.019(3) 0.025(3)
C66 0.065(4) 0.093(4) 0.060(4) 0.014(3) 0.025(3) 0.034(3)
C67 0.065(4) 0.100(4) 0.063(4) 0.015(3) 0.020(3) 0.026(3)
C68 0.063(3) 0.088(4) 0.053(3) 0.019(3) 0.018(3) 0.023(3)
C69 0.054(3) 0.085(3) 0.051(3) 0.025(3) 0.021(3) 0.026(3)
C70 0.067(4) 0.096(4) 0.057(4) 0.032(3) 0.026(3) 0.018(4)
C71 0.063(4) 0.089(4) 0.062(4) 0.033(3) 0.016(3) 0.016(3)
C72 0.059(3) 0.075(3) 0.057(3) 0.025(3) 0.020(3) 0.024(3)
C73 0.061(3) 0.074(3) 0.064(3) 0.029(3) 0.023(3) 0.019(3)
C74 0.061(3) 0.066(3) 0.059(3) 0.026(3) 0.020(3) 0.015(3)
C75 0.062(4) 0.067(4) 0.064(4) 0.024(3) 0.019(3) 0.021(3)
C76 0.058(3) 0.067(4) 0.054(3) 0.011(3) 0.021(3) 0.024(3)
C77 0.048(3) 0.067(3) 0.051(3) 0.020(3) 0.017(3) 0.014(3)
C78 0.053(3) 0.064(3) 0.046(3) 0.017(3) 0.020(3) 0.015(3)
C79 0.055(3) 0.059(3) 0.044(3) 0.020(3) 0.017(3) 0.012(3)
C80 0.067(4) 0.064(4) 0.050(3) 0.020(3) 0.024(3) 0.010(3)
C81 0.073(4) 0.069(4) 0.062(4) 0.020(3) 0.018(3) 0.019(3)
C82 0.062(3) 0.070(3) 0.048(3) 0.017(3) 0.016(3) 0.017(3)
C83 0.061(3) 0.068(3) 0.052(3) 0.006(3) 0.011(3) 0.031(3)
C84 0.070(4) 0.077(4) 0.066(4) 0.035(3) 0.021(3) 0.020(3)
C85 0.079(4) 0.076(4) 0.069(4) 0.028(3) 0.018(3) 0.024(3)
C86 0.085(5) 0.077(5) 0.080(5) 0.028(4) 0.015(4) 0.034(4)
C87 0.106(6) 0.077(5) 0.090(5) 0.038(4) 0.005(5) 0.026(5)
C88 0.091(5) 0.078(5) 0.081(5) 0.037(4) 0.009(4) 0.021(4)
C89 0.081(4) 0.075(4) 0.073(4) 0.037(4) 0.011(4) 0.015(4)
C90 0.055(3) 0.060(4) 0.045(3) 0.013(3) 0.020(3) 0.015(3)
C91 0.049(3) 0.073(4) 0.044(3) 0.017(3) 0.014(3) 0.009(3)
C92 0.049(4) 0.085(5) 0.049(4) 0.016(3) 0.017(3) 0.005(4)
C93 0.054(4) 0.083(5) 0.052(4) 0.017(4) 0.024(3) 0.019(4)
C94 0.057(4) 0.071(5) 0.049(4) 0.009(3) 0.020(3) 0.010(4)
C95 0.048(3) 0.069(4) 0.055(3) 0.015(3) 0.025(3) 0.014(3)
C96 0.067(4) 0.087(4) 0.060(4) 0.011(3) 0.016(3) 0.031(3)
C97 0.082(4) 0.079(4) 0.073(4) 0.018(4) 0.015(4) 0.030(4)
C98 0.091(5) 0.088(5) 0.082(5) 0.017(5) 0.009(5) 0.035(5)
C99 0.111(6) 0.084(6) 0.089(6) 0.007(5) 0.003(5) 0.040(5)
C100 0.113(6) 0.085(5) 0.086(5) 0.004(5) 0.010(5) 0.031(5)
C101 0.089(4) 0.089(5) 0.074(4) 0.006(4) 0.017(4) 0.032(4)
C207 0.053(3) 0.097(4) 0.056(4) 0.027(3) 0.019(3) 0.029(3)
C1A 0.068(4) 0.064(4) 0.050(4) 0.021(3) 0.023(3) 0.021(4)
C2A 0.070(5) 0.064(5) 0.065(4) 0.029(4) 0.019(4) 0.021(4)
C3A 0.080(5) 0.078(5) 0.074(5) 0.025(4) 0.026(4) 0.030(4)
C4A 0.089(6) 0.070(5) 0.096(6) 0.045(4) 0.035(5) 0.031(4)
C5A 0.090(6) 0.070(5) 0.102(6) 0.036(5) 0.035(5) 0.022(5)
C6A 0.102(6) 0.089(6) 0.131(7) 0.057(6) 0.056(6) 0.030(5)
C7A 0.107(7) 0.087(7) 0.129(8) 0.037(6) 0.053(6) 0.027(6)
C8A 0.143(10) 0.104(9) 0.124(9) 0.047(7) 0.038(8) 0.043(8)
C1B 0.077(5) 0.086(5) 0.051(4) 0.027(4) 0.022(4) 0.033(4)
C2B 0.078(5) 0.087(5) 0.046(4) 0.030(4) 0.026(4) 0.037(4)
C3B 0.094(5) 0.096(5) 0.058(4) 0.022(4) 0.028(4) 0.045(5)
C4B 0.089(5) 0.116(6) 0.056(4) 0.027(4) 0.028(4) 0.051(5)
C5B 0.095(6) 0.129(7) 0.067(5) 0.025(5) 0.035(5) 0.057(5)
C6B 0.087(6) 0.143(8) 0.070(5) 0.011(6) 0.025(5) 0.045(6)
C7B 0.106(7) 0.145(8) 0.053(5) 0.020(5) 0.024(5) 0.064(6)
C8B 0.069(6) 0.173(11) 0.074(6) 0.004(7) 0.019(5) 0.048(7)
C1C 0.109(6) 0.092(6) 0.092(5) 0.024(5) 0.047(5) 0.025(5)
C2C 0.153(8) 0.128(7) 0.112(7) 0.012(6) 0.052(6) 0.051(6)
C3C 0.182(9) 0.169(9) 0.170(9) -0.016(8) 0.007(8) 0.038(8)
C4C 0.224(11) 0.219(11) 0.188(10) -0.019(9) 0.024(10) 0.066(10)
C5C 0.236(12) 0.233(12) 0.213(11) -0.022(10) 0.023(11) 0.072(11)
C6C 0.265(13) 0.246(14) 0.232(13) -0.028(12) -0.002(12) 0.054(13)
C7C 0.259(13) 0.236(14) 0.223(13) 0.000(12) 0.007(12) 0.053(13)
C8C 0.27(2) 0.22(2) 0.26(2) -0.031(18) -0.015(19) 0.082(18)
C1D 0.083(5) 0.054(4) 0.079(5) 0.034(4) 0.024(4) 0.018(4)
C2D 0.080(5) 0.063(5) 0.085(5) 0.027(4) 0.008(4) 0.022(4)
C3D 0.085(5) 0.061(5) 0.110(6) 0.037(4) 0.011(5) 0.024(4)
C4D 0.105(6) 0.068(5) 0.128(7) 0.022(5) 0.028(6) 0.040(5)
C5D 0.126(7) 0.088(6) 0.157(8) 0.046(6) 0.040(6) 0.044(5)
C6D 0.127(8) 0.102(8) 0.158(9) 0.016(7) 0.021(7) 0.039(7)
C7D 0.097(7) 0.124(8) 0.142(8) -0.023(7) 0.012(6) 0.063(6)
C8D 0.105(8) 0.110(9) 0.098(8) 0.032(7) 0.032(7) 0.048(7)
C1E 0.188(8) 0.143(7) 0.146(7) 0.069(6) 0.036(7) 0.013(7)
C2E 0.248(9) 0.185(9) 0.194(9) 0.027(8) 0.041(8) 0.012(9)
C3E 0.257(10) 0.213(10) 0.255(10) 0.035(9) 0.013(10) 0.016(10)
C4E 0.268(10) 0.231(10) 0.255(10) 0.024(9) 0.012(10) 0.003(10)
C5E 0.272(11) 0.226(11) 0.249(11) 0.021(11) 0.013(10) 0.004(11)
C6E 0.270(10) 0.228(10) 0.258(11) 0.024(10) 0.012(10) 0.020(10)
C7E 0.284(11) 0.238(10) 0.277(11) 0.020(10) -0.003(10) 0.025(10)
C8E 0.36(2) 0.23(2) 0.35(2) 0.01(2) -0.01(2) 0.05(2)
C1F 0.143(7) 0.156(7) 0.096(6) 0.053(5) 0.062(5) 0.028(6)
C2F 0.164(7) 0.184(8) 0.104(6) 0.045(6) 0.072(6) 0.038(7)
C3F 0.196(8) 0.226(9) 0.151(8) 0.044(7) 0.059(7) 0.035(8)
C4F 0.171(9) 0.233(10) 0.128(8) 0.045(7) 0.074(7) 0.057(8)
C5F 0.198(10) 0.240(11) 0.150(9) 0.014(9) 0.068(8) 0.056(9)
C6F 0.207(10) 0.253(11) 0.152(9) 0.031(10) 0.047(9) 0.044(10)
C7F 0.211(11) 0.259(11) 0.169(10) 0.022(10) 0.047(9) 0.044(10)
C8F 0.246(19) 0.221(18) 0.162(15) 0.038(14) 0.083(14) 0.035(16)
C1G 0.096(6) 0.140(7) 0.064(5) 0.015(5) 0.032(4) 0.052(5)
C2G 0.108(6) 0.179(8) 0.077(5) 0.002(6) 0.038(5) 0.072(6)
C3G 0.128(7) 0.211(9) 0.093(6) 0.003(7) 0.044(6) 0.066(7)
C4G 0.158(8) 0.233(10) 0.115(7) 0.009(7) 0.051(7) 0.092(8)
C5G 0.195(10) 0.235(11) 0.109(8) 0.032(8) 0.039(8) 0.094(9)
C6G 0.193(11) 0.233(12) 0.103(8) 0.038(8) 0.041(8) 0.103(9)
C7G 0.202(11) 0.214(12) 0.111(8) 0.049(8) 0.046(8) 0.075(9)
C8G 0.178(14) 0.198(15) 0.083(8) 0.038(9) 0.053(9) 0.057(12)
C1H 0.100(5) 0.087(5) 0.089(5) 0.026(4) 0.042(4) 0.062(4)
C2H 0.119(6) 0.102(6) 0.121(6) 0.032(5) 0.047(6) 0.062(5)
C3H 0.158(7) 0.122(7) 0.146(7) 0.036(6) 0.024(7) 0.053(6)
C4H 0.167(8) 0.143(7) 0.157(7) 0.022(7) 0.029(7) 0.030(7)
C5H 0.182(10) 0.146(9) 0.176(10) 0.028(9) 0.021(9) 0.027(9)
C6H 0.193(10) 0.166(10) 0.178(10) 0.044(9) 0.014(9) 0.021(9)
C7H 0.191(11) 0.173(11) 0.186(11) 0.019(10) 0.012(10) 0.016(10)
C8H 0.33(2) 0.23(2) 0.25(2) 0.029(19) -0.02(2) 0.00(2)
C1I 0.081(5) 0.088(5) 0.071(5) 0.031(4) 0.026(4) 0.011(4)
C2I 0.093(6) 0.075(5) 0.074(5) 0.021(4) 0.026(5) 0.011(4)
C3I 0.086(5) 0.096(6) 0.083(5) 0.034(5) 0.035(5) -0.005(5)
C4I 0.106(6) 0.089(6) 0.085(5) 0.039(5) 0.041(5) 0.023(5)
C5I 0.108(7) 0.098(6) 0.101(6) 0.050(5) 0.040(6) 0.024(5)
C6I 0.115(7) 0.105(7) 0.116(7) 0.054(6) 0.053(6) 0.032(6)
C7I 0.116(8) 0.130(8) 0.134(8) 0.056(7) 0.037(7) 0.017(7)
C8I 0.145(11) 0.098(9) 0.208(14) 0.094(10) 0.042(11) 0.011(8)
C1J 0.172(7) 0.108(6) 0.131(7) 0.009(6) 0.047(6) 0.042(6)
C2J 0.210(9) 0.166(8) 0.172(8) -0.007(7) 0.048(8) 0.041(8)
C3J 0.245(10) 0.185(9) 0.200(9) 0.003(8) 0.016(9) 0.023(9)
C4J 0.256(10) 0.213(10) 0.231(10) -0.010(9) 0.029(9) 0.031(9)
C5J 0.273(11) 0.224(11) 0.249(11) -0.014(10) 0.020(10) 0.031(10)
C6J 0.260(11) 0.202(11) 0.218(10) -0.013(10) 0.029(10) 0.029(10)
C7J 0.292(13) 0.257(13) 0.264(13) -0.011(12) 0.030(12) 0.010(13)
C8J 0.33(2) 0.311(19) 0.277(19) -0.026(18) -0.002(18) -0.010(18)
C1K 0.117(6) 0.103(6) 0.090(6) 0.003(5) 0.043(5) 0.047(5)
C2K 0.149(8) 0.115(7) 0.134(7) 0.016(6) 0.039(7) 0.058(6)
C3K 0.202(9) 0.158(9) 0.190(9) 0.003(8) 0.036(8) 0.065(8)
C4K 0.256(12) 0.198(12) 0.257(12) 0.019(11) 0.017(11) 0.049(11)
C5K 0.289(13) 0.234(13) 0.293(13) 0.022(12) 0.008(12) 0.031(12)
C6K 0.289(13) 0.240(13) 0.295(13) 0.019(12) 0.010(12) 0.019(12)
C7K 0.324(17) 0.271(17) 0.345(17) 0.035(16) -0.008(16) -0.002(16)
C8K 0.37(2) 0.33(2) 0.39(2) 0.00(2) -0.02(2) -0.04(2)
C1L 0.079(5) 0.128(6) 0.057(4) 0.020(4) 0.034(4) 0.035(5)
C2L 0.079(5) 0.127(6) 0.067(5) 0.018(5) 0.035(4) 0.037(5)
C3L 0.080(5) 0.138(7) 0.078(5) 0.028(5) 0.026(5) 0.047(5)
C4L 0.087(6) 0.164(8) 0.082(5) 0.024(6) 0.039(5) 0.051(6)
C5L 0.086(6) 0.186(9) 0.105(7) 0.024(7) 0.040(6) 0.045(6)
C6L 0.092(7) 0.163(9) 0.117(7) 0.028(7) 0.061(6) 0.037(6)
C7L 0.091(7) 0.168(9) 0.086(6) 0.011(6) 0.044(6) 0.034(7)
C8L 0.125(10) 0.163(12) 0.112(9) 0.033(9) 0.030(8) 0.035(9)
C1M 0.092(5) 0.129(6) 0.082(5) 0.058(5) 0.036(5) 0.037(5)
C2M 0.147(8) 0.174(8) 0.112(7) 0.085(6) 0.046(6) 0.034(7)
C3M 0.171(9) 0.192(9) 0.161(8) 0.098(7) 0.031(8) 0.022(8)
C4M 0.222(11) 0.230(11) 0.218(10) 0.116(9) 0.019(10) 0.014(10)
C5M 0.232(12) 0.241(13) 0.241(12) 0.107(11) 0.011(11) 0.004(11)
C6M 0.271(14) 0.260(15) 0.279(14) 0.105(12) -0.005(13) -0.015(13)
C7M 0.273(14) 0.268(15) 0.272(14) 0.088(12) 0.005(13) -0.004(13)
C8M 0.34(2) 0.31(2) 0.29(2) 0.13(2) 0.05(2) -0.06(2)
C1N 0.143(6) 0.121(6) 0.116(6) 0.043(5) 0.022(6) 0.041(5)
C2N 0.197(8) 0.151(8) 0.189(8) 0.041(7) 0.004(8) 0.058(7)
C3N 0.245(9) 0.196(9) 0.233(9) 0.029(9) -0.005(9) 0.034(8)
C4N 0.271(10) 0.207(10) 0.270(10) 0.028(10) -0.003(10) 0.041(10)
C5N 0.266(11) 0.226(11) 0.256(11) 0.027(11) 0.004(10) 0.028(10)
C6N 0.286(12) 0.245(12) 0.277(12) 0.021(11) -0.004(11) 0.017(11)
C7N 0.269(11) 0.228(11) 0.265(11) 0.026(10) 0.000(11) 0.021(10)
C8N 0.29(2) 0.32(2) 0.31(2) 0.05(2) 0.03(2) -0.01(2)
C1O 0.073(5) 0.088(5) 0.077(5) 0.027(4) 0.026(4) 0.027(4)
C2O 0.086(5) 0.091(6) 0.086(5) 0.019(5) 0.021(5) 0.037(5)
C3O 0.128(7) 0.097(6) 0.132(7) 0.034(6) 0.011(6) 0.042(6)
C4O 0.148(8) 0.099(7) 0.165(9) 0.028(7) 0.032(7) 0.057(7)
C5O 0.212(11) 0.152(10) 0.218(11) 0.028(9) -0.003(10) 0.049(9)
C6O 0.207(11) 0.152(10) 0.205(10) 0.039(9) -0.001(9) 0.054(9)
C7O 0.252(14) 0.164(12) 0.237(14) 0.012(12) 0.020(12) 0.066(11)
C8O 0.28(2) 0.22(2) 0.23(2) 0.051(17) 0.037(18) 0.001(18)
C1P 0.072(4) 0.080(5) 0.065(4) 0.015(4) 0.030(4) 0.024(4)
C2P 0.078(5) 0.090(5) 0.072(5) 0.014(4) 0.046(4) 0.013(4)
C3P 0.091(5) 0.105(6) 0.092(5) 0.016(5) 0.039(5) 0.036(5)
C4P 0.114(7) 0.117(7) 0.113(7) 0.000(6) 0.056(6) 0.043(6)
C5P 0.141(8) 0.127(8) 0.144(8) -0.005(7) 0.051(7) 0.067(7)
C6P 0.162(9) 0.138(9) 0.168(10) -0.022(8) 0.038(8) 0.064(8)
C7P 0.199(11) 0.135(10) 0.186(12) -0.001(10) 0.051(10) 0.062(10)
C8P 0.26(2) 0.172(17) 0.26(2) 0.031(16) 0.052(18) 0.019(16)

loop_
_atom_type_symbol
_atom_type_description
_atom_type_scat_dispersion_real
_atom_type_scat_dispersion_imag
_atom_type_scat_source
C C 0.0033 0.0016 'International Tables Vol C Tables 4.2.6.8 and 6.1.1.4'
H H 0.0000 0.0000 'International Tables Vol C Tables 4.2.6.8 and 6.1.1.4'
N N 0.0061 0.0033 'International Tables Vol C Tables 4.2.6.8 and 6.1.1.4'
O O 0.0106 0.0060 'International Tables Vol C Tables 4.2.6.8 and 6.1.1.4'
Eu Eu -0.1578 3.6682 'International Tables Vol C Tables 4.2.6.8 and 6.1.1.4'
Cl Cl 0.1484 0.1585 'International Tables Vol C Tables 4.2.6.8 and 6.1.1.4'

loop_
_geom_angle_atom_site_label_1
_geom_angle_atom_site_label_2
_geom_angle_atom_site_label_3
_geom_angle
N1 Eu1 N3 71.4(2)
N1 Eu1 N5 110.7(2)
N3 Eu1 N5 70.9(2)
N1 Eu1 N7 70.7(2)
N3 Eu1 N7 110.4(2)
N5 Eu1 N7 71.3(2)
N1 Eu1 N9 162.3(2)
N3 Eu1 N9 102.0(2)
N5 Eu1 N9 81.4(2)
N7 Eu1 N9 126.6(2)
N1 Eu1 N10 124.1(2)
N3 Eu1 N10 164.2(2)
N5 Eu1 N10 103.5(2)
N7 Eu1 N10 80.5(2)
N9 Eu1 N10 62.2(2)
N1 Eu1 N11 104.5(2)
N3 Eu1 N11 78.0(2)
N5 Eu1 N11 121.2(2)
N7 Eu1 N11 167.3(2)
N9 Eu1 N11 57.8(2)
N10 Eu1 N11 93.3(2)
N1 Eu1 N12 78.1(2)
N3 Eu1 N12 119.8(2)
N5 Eu1 N12 168.6(2)
N7 Eu1 N12 106.2(2)
N9 Eu1 N12 91.9(2)
N10 Eu1 N12 65.2(2)
N11 Eu1 N12 61.1(2)
N1 Eu1 C68 142.6(2)
N3 Eu1 C68 80.0(2)
N5 Eu1 C68 80.9(2)
N7 Eu1 C68 144.1(2)
N9 Eu1 C68 23.2(2)
N10 Eu1 C68 84.5(2)
N11 Eu1 C68 44.7(2)
N12 Eu1 C68 96.5(2)
N1 Eu1 Eu2 123.41(16)
N3 Eu1 Eu2 123.53(17)
N5 Eu1 Eu2 125.92(17)
N7 Eu1 Eu2 126.05(15)
N9 Eu1 Eu2 45.98(17)
N10 Eu1 Eu2 47.28(14)
N11 Eu1 Eu2 46.17(16)
N12 Eu1 Eu2 46.07(16)
C68 Eu1 Eu2 56.09(17)
N13 Eu2 N17 111.1(2)
N13 Eu2 N19 70.2(3)
N17 Eu2 N19 71.0(2)
N13 Eu2 N15 72.7(2)
N17 Eu2 N15 71.5(2)
N19 Eu2 N15 111.3(2)
N13 Eu2 N9 79.7(2)
N17 Eu2 N9 166.4(2)
N19 Eu2 N9 121.7(2)
N15 Eu2 N9 105.3(2)
N13 Eu2 N12 162.7(2)
N17 Eu2 N12 79.9(2)
N19 Eu2 N12 102.4(2)
N15 Eu2 N12 124.4(2)
N9 Eu2 N12 91.9(2)
N13 Eu2 N11 101.3(2)
N17 Eu2 N11 125.1(2)
N19 Eu2 N11 80.4(2)
N15 Eu2 N11 163.0(2)
N9 Eu2 N11 57.7(2)
N12 Eu2 N11 61.6(2)
N13 Eu2 N10 121.9(2)
N17 Eu2 N10 105.2(2)
N19 Eu2 N10 167.3(2)
N15 Eu2 N10 78.0(2)
N9 Eu2 N10 61.3(2)
N12 Eu2 N10 64.8(2)
N11 Eu2 N10 92.6(2)
N13 Eu2 C68 68.7(2)
N17 Eu2 C68 167.6(2)
N19 Eu2 C68 97.9(2)
N15 Eu2 C68 118.9(2)
N9 Eu2 C68 23.8(2)
N12 Eu2 C68 97.7(2)
N11 Eu2 C68 45.2(2)
N10 Eu2 C68 84.4(2)
N13 Eu2 C69 79.2(2)
N17 Eu2 C69 141.7(2)
N19 Eu2 C69 78.9(2)
N15 Eu2 C69 143.8(2)
N9 Eu2 C69 46.4(2)
N12 Eu2 C69 84.0(2)
N11 Eu2 C69 23.1(2)
N10 Eu2 C69 98.8(2)
C68 Eu2 C69 26.4(2)
N13 Eu2 Eu1 124.25(17)
N17 Eu2 Eu1 124.70(16)
N19 Eu2 Eu1 125.36(17)
N15 Eu2 Eu1 123.38(17)
N9 Eu2 Eu1 45.46(17)
N12 Eu2 Eu1 46.58(16)
N11 Eu2 Eu1 46.54(15)
N10 Eu2 Eu1 46.20(14)
C68 Eu2 Eu1 56.85(16)
C69 Eu2 Eu1 57.69(15)
C9 N1 C16 105.0(7)
C9 N1 Eu1 124.1(5)
C16 N1 Eu1 123.8(5)
C17 N2 C16 125.8(8)
C24 N3 C17 107.2(7)
C24 N3 Eu1 123.6(6)
C17 N3 Eu1 122.4(5)
C24 N4 C25 124.9(7)
C32 N5 C25 107.7(7)
C32 N5 Eu1 123.2(5)
C25 N5 Eu1 122.7(5)
C1 N6 C32 124.5(7)
C8 N7 C1 107.5(6)
C8 N7 Eu1 121.5(5)
C1 N7 Eu1 122.5(5)
C8 N8 C9 122.0(7)
C68 N9 C65 109.1(7)
C68 N9 Eu1 108.9(6)
C65 N9 Eu1 120.6(5)
C68 N9 Eu2 106.2(6)
C65 N9 Eu2 121.4(6)
Eu1 N9 Eu2 88.6(2)
C79 N10 C82 105.9(6)
C79 N10 Eu1 115.8(5)
C82 N10 Eu1 114.5(5)
C79 N10 Eu2 116.8(5)
C82 N10 Eu2 116.9(5)
Eu1 N10 Eu2 86.52(19)
C69 N11 C72 107.6(7)
C69 N11 Eu2 108.2(6)
C72 N11 Eu2 120.3(5)
C69 N11 Eu1 110.1(5)
C72 N11 Eu1 121.8(6)
Eu2 N11 Eu1 87.3(2)
C77 N12 C74 102.3(7)
C77 N12 Eu2 116.4(5)
C74 N12 Eu2 117.1(5)
C77 N12 Eu1 116.3(5)
C74 N12 Eu1 118.0(5)
Eu2 N12 Eu1 87.3(2)
C64 N13 C57 106.0(7)
C64 N13 Eu2 126.5(6)
C57 N13 Eu2 121.5(5)
C56 N14 C57 121.8(8)
C56 N15 C49 107.8(7)
C56 N15 Eu2 123.3(5)
C49 N15 Eu2 121.7(6)
C48 N16 C49 123.6(7)
C41 N17 C48 108.2(7)
C41 N17 Eu2 122.4(5)
C48 N17 Eu2 122.7(6)
C40 N18 C41 121.9(8)
C40 N19 C33 107.3(7)
C40 N19 Eu2 123.5(5)
C33 N19 Eu2 123.7(6)
C64 N20 C33 121.3(7)
C4 O1 C1A 116.6(6)
C5 O2 C1B 117.9(6)
C12 O3 C1C 117.2(7)
C13 O4 C1D 115.4(7)
C20 O5 C1E 116.3(11)
C21 O6 C1F 118.0(10)
C28 O7 C1G 119.1(8)
C29 O8 C1H 119.3(7)
C52 O9 C1I 119.4(7)
C53 O10 C1J 120.8(9)
C60 O11 C1K 118.0(8)
C61 O12 C1L 117.8(8)
C1M O13 C36 118.9(9)
C37 O14 C1N 111.5(9)
C44 O15 C1O 115.2(7)
C45 O16 C1P 112.9(6)
N6 C1 N7 125.9(7)
N6 C1 C2 125.3(7)
N7 C1 C2 108.7(7)
C7 C2 C3 120.4(7)
C7 C2 C1 107.1(7)
C3 C2 C1 132.4(8)
C4 C3 C2 118.8(8)
C3 C4 O1 125.5(8)
C3 C4 C5 121.1(7)
O1 C4 C5 113.4(7)
C6 C5 O2 124.7(8)
C6 C5 C4 121.2(7)
O2 C5 C4 114.1(7)
C5 C6 C7 117.6(8)
C2 C7 C6 120.8(7)
C2 C7 C8 106.1(7)
C6 C7 C8 133.0(8)
N7 C8 N8 128.1(7)
N7 C8 C7 110.4(7)
N8 C8 C7 121.2(7)
N8 C9 N1 126.7(7)
N8 C9 C10 122.6(7)
N1 C9 C10 110.7(7)
C11 C10 C15 121.2(8)
C11 C10 C9 132.5(7)
C15 C10 C9 106.3(7)
C12 C11 C10 118.0(8)
O3 C12 C11 123.6(8)
O3 C12 C13 116.2(8)
C11 C12 C13 120.2(8)
O4 C13 C14 124.2(8)
O4 C13 C12 114.2(8)
C14 C13 C12 121.6(8)
C15 C14 C13 118.8(8)
C14 C15 C10 120.1(8)
C14 C15 C16 133.7(8)
C10 C15 C16 106.2(7)
N2 C16 N1 124.6(8)
N2 C16 C15 123.8(8)
N1 C16 C15 111.5(7)
N2 C17 N3 126.8(7)
N2 C17 C18 124.7(8)
N3 C17 C18 108.5(8)
C23 C18 C19 120.4(9)
C23 C18 C17 108.0(8)
C19 C18 C17 131.5(10)
C20 C19 C18 119.6(12)
C19 C20 O5 126.9(13)
C19 C20 C21 121.8(11)
O5 C20 C21 111.2(10)
O6 C21 C22 124.8(12)
O6 C21 C20 116.1(11)
C22 C21 C20 119.1(10)
C21 C22 C23 118.5(11)
C18 C23 C22 120.6(9)
C18 C23 C24 108.0(8)
C22 C23 C24 131.4(10)
N4 C24 N3 126.8(8)
N4 C24 C23 125.0(8)
N3 C24 C23 108.1(8)
N4 C25 N5 125.7(8)
N4 C25 C26 124.0(8)
N5 C25 C26 110.1(8)
C27 C26 C31 121.3(9)
C27 C26 C25 131.7(9)
C31 C26 C25 107.0(8)
C26 C27 C28 117.2(10)
C27 C28 C29 120.9(9)
C27 C28 O7 124.9(9)
C29 C28 O7 114.1(9)
O8 C29 C30 124.7(10)
O8 C29 C28 114.2(8)
C30 C29 C28 121.1(9)
C31 C30 C29 117.5(9)
C30 C31 C26 121.8(9)
C30 C31 C32 131.9(8)
C26 C31 C32 106.3(8)
N6 C32 N5 128.7(7)
N6 C32 C31 122.5(8)
N5 C32 C31 108.7(7)
N20 C33 N19 128.9(8)
N20 C33 C207 122.2(7)
N19 C33 C207 108.9(7)
C36 C35 C207 118.0(9)
C35 C36 O13 126.2(10)
C35 C36 C37 120.9(9)
O13 C36 C37 112.9(10)
C38 C37 O14 120.2(10)
C38 C37 C36 121.0(10)
O14 C37 C36 118.8(9)
C37 C38 C39 117.1(10)
C207 C39 C38 121.7(8)
C207 C39 C40 106.2(9)
C38 C39 C40 132.1(9)
N18 C40 N19 128.3(8)
N18 C40 C39 121.7(9)
N19 C40 C39 109.9(8)
N18 C41 N17 128.6(7)
N18 C41 C42 122.4(8)
N17 C41 C42 108.9(7)
C47 C42 C43 122.6(8)
C47 C42 C41 106.4(8)
C43 C42 C41 131.0(8)
C44 C43 C42 119.1(9)
C43 C44 O15 128.7(9)
C43 C44 C45 120.6(9)
O15 C44 C45 110.7(7)
C46 C45 O16 121.3(8)
C46 C45 C44 118.7(8)
O16 C45 C44 119.8(8)
C45 C46 C47 119.5(8)
C42 C47 C46 119.2(8)
C42 C47 C48 108.1(7)
C46 C47 C48 132.5(8)
N16 C48 N17 127.8(8)
N16 C48 C47 123.7(7)
N17 C48 C47 108.3(7)
N16 C49 N15 127.7(8)
N16 C49 C50 123.1(7)
N15 C49 C50 109.0(8)
C55 C50 C51 120.8(9)
C55 C50 C49 106.8(8)
C51 C50 C49 132.3(8)
C52 C51 C50 116.6(8)
C51 C52 O9 123.8(8)
C51 C52 C53 121.2(8)
O9 C52 C53 114.9(9)
C54 C53 O10 125.3(9)
C54 C53 C52 120.4(9)
O10 C53 C52 114.2(8)
C53 C54 C55 119.6(9)
C54 C55 C50 121.3(8)
C54 C55 C56 132.5(8)
C50 C55 C56 106.1(8)
N15 C56 N14 126.8(8)
N15 C56 C55 110.1(7)
N14 C56 C55 123.0(8)
N14 C57 N13 129.5(7)
N14 C57 C58 120.1(9)
N13 C57 C58 110.3(8)
C63 C58 C59 121.6(9)
C63 C58 C57 107.3(9)
C59 C58 C57 131.0(10)
C60 C59 C58 115.2(10)
O11 C60 C59 123.8(11)
O11 C60 C61 114.0(9)
C59 C60 C61 122.2(10)
C62 C61 O12 125.3(10)
C62 C61 C60 120.3(9)
O12 C61 C60 114.4(9)
C61 C62 C63 118.5(10)
C58 C63 C62 122.1(10)
C58 C63 C64 106.3(8)
C62 C63 C64 131.6(10)
N20 C64 N13 126.8(8)
N20 C64 C63 123.2(8)
N13 C64 C63 110.0(9)
N9 C65 C83 118.9(7)
N9 C65 C66 107.8(8)
C83 C65 C66 133.3(9)
C67 C66 C65 105.5(9)
C66 C67 C68 109.6(9)
N9 C68 C67 108.0(9)
N9 C68 C69 114.6(8)
C67 C68 C69 137.5(9)
N9 C68 Eu2 50.1(4)
C67 C68 Eu2 134.5(7)
C69 C68 Eu2 78.3(5)
N9 C68 Eu1 47.9(5)
C67 C68 Eu1 133.0(7)
C69 C68 Eu1 79.2(5)
Eu2 C68 Eu1 67.06(18)
N11 C69 C70 108.8(8)
N11 C69 C68 109.4(7)
C70 C69 C68 141.8(8)
N11 C69 Eu2 48.8(4)
C70 C69 Eu2 132.6(6)
C68 C69 Eu2 75.3(5)
C71 C70 C69 106.5(8)
C72 C71 C70 107.0(9)
C71 C72 N11 110.1(8)
C71 C72 C73 130.1(9)
N11 C72 C73 119.7(7)
C72 C73 C74 122.0(8)
C72 C73 C84 119.8(7)
C74 C73 C84 118.1(8)
N12 C74 C75 110.4(7)
N12 C74 C73 123.4(8)
C75 C74 C73 126.2(8)
C76 C75 C74 107.9(8)
C75 C76 C77 107.1(8)
N12 C77 C76 112.0(7)
N12 C77 C78 121.0(8)
C76 C77 C78 127.0(7)
C79 C78 C77 126.6(7)
C79 C78 C90 118.0(7)
C77 C78 C90 115.4(7)
N10 C79 C80 110.8(7)
N10 C79 C78 121.5(7)
C80 C79 C78 127.8(7)
C81 C80 C79 106.7(7)
C80 C81 C82 108.8(8)
N10 C82 C81 107.8(7)
N10 C82 C83 125.9(8)
C81 C82 C83 126.2(9)
C65 C83 C82 121.9(8)
C65 C83 C96 118.4(8)
C82 C83 C96 119.8(8)
C85 C84 C89 118.7(9)
C85 C84 C73 121.0(8)
C89 C84 C73 120.3(9)
C86 C85 C84 118.5(10)
C87 C86 C85 124.0(11)
C86 C87 C88 118.6(10)
C86 C87 Cl1 123.0(10)
C88 C87 Cl1 118.3(9)
C89 C88 C87 119.9(10)
C88 C89 C84 120.1(11)
C95 C90 C91 117.9(7)
C95 C90 C78 121.0(7)
C91 C90 C78 121.1(7)
C92 C91 C90 122.3(8)
C91 C92 C93 119.3(8)
C94 C93 C92 120.7(7)
C94 C93 Cl2 119.8(7)
C92 C93 Cl2 119.5(6)
C93 C94 C95 117.5(8)
C90 C95 C94 122.2(8)
C101 C96 C97 118.0(10)
C101 C96 C83 120.3(9)
C97 C96 C83 121.7(9)
C98 C97 C96 121.8(10)
C97 C98 C99 119.1(11)
C98 C99 C100 121.1(11)
C98 C99 Cl3 119.5(9)
C100 C99 Cl3 118.7(9)
C101 C100 C99 119.2(11)
C100 C101 C96 120.3(11)
C39 C207 C35 121.3(9)
C39 C207 C33 107.5(8)
C35 C207 C33 131.2(9)
O1 C1A C2A 104.9(6)
C1A C2A C3A 113.1(6)
C2A C3A C4A 112.3(6)
C5A C4A C3A 114.9(7)
C4A C5A C6A 112.5(7)
C7A C6A C5A 116.5(8)
C6A C7A C8A 114.7(9)
O2 C1B C2B 106.4(6)
C3B C2B C1B 111.4(6)
C4B C3B C2B 111.7(7)
C3B C4B C5B 112.5(7)
C6B C5B C4B 111.0(7)
C7B C6B C5B 118.0(8)
C6B C7B C8B 111.3(8)
O3 C1C C2C 105.1(10)
C3C C2C C1C 112.8(10)
C2C C3C C4C 113.5(11)
C3C C4C C5C 108.9(11)
C6C C5C C4C 110.8(13)
C7C C6C C5C 115.2(15)
C6C C7C C8C 112.4(14)
O4 C1D C2D 106.6(7)
C1D C2D C3D 109.6(7)
C4D C3D C2D 112.7(8)
C3D C4D C5D 109.8(8)
C6D C5D C4D 113.8(10)
C5D C6D C7D 111.7(9)
C6D C7D C8D 115.6(9)
O5 C1E C2E 114.2(14)
C3E C2E C1E 119.6(14)
C2E C3E C4E 125.2(15)
C3E C4E C5E 108.1(13)
C6E C5E C4E 109.0(12)
C5E C6E C7E 110.8(13)
C8E C7E C6E 110.1(14)
O6 C1F C2F 105.8(11)
C3F C2F C1F 112.1(11)
C4F C3F C2F 108.8(11)
C3F C4F C5F 113.5(11)
C4F C5F C6F 107.6(12)
C7F C6F C5F 112.6(12)
C8F C7F C6F 113.4(13)
O7 C1G C2G 105.3(9)
C3G C2G C1G 114.7(9)
C2G C3G C4G 107.7(9)
C5G C4G C3G 111.6(10)
C4G C5G C6G 112.7(11)
C7G C6G C5G 115.0(11)
C6G C7G C8G 112.4(11)
O8 C1H C2H 109.3(8)
C1H C2H C3H 108.2(9)
C4H C3H C2H 111.8(10)
C3H C4H C5H 111.0(11)
C6H C5H C4H 109.4(11)
C5H C6H C7H 111.7(12)
C6H C7H C8H 106.4(12)
O9 C1I C2I 105.9(8)
C1I C2I C3I 115.7(8)
C2I C3I C4I 108.0(7)
C5I C4I C3I 112.9(7)
C4I C5I C6I 114.9(8)
C7I C6I C5I 115.1(9)
C6I C7I C8I 115.8(10)
O10 C1J C2J 109.3(12)
C3J C2J C1J 108.2(12)
C2J C3J C4J 115.4(12)
C3J C4J C5J 108.4(11)
C4J C5J C6J 108.0(12)
C5J C6J C7J 107.2(11)
C6J C7J C8J 110.1(13)
O11 C1K C2K 108.1(9)
C3K C2K C1K 110.9(10)
C2K C3K C4K 117.3(12)
C3K C4K C5K 112.0(13)
C6K C5K C4K 116.8(14)
C7K C6K C5K 114.4(12)
C6K C7K C8K 115.6(14)
O12 C1L C2L 107.5(9)
C3L C2L C1L 112.8(7)
C4L C3L C2L 113.8(7)
C3L C4L C5L 112.8(8)
C4L C5L C6L 110.6(8)
C7L C6L C5L 119.3(8)
C6L C7L C8L 118.3(10)
O13 C1M C2M 109.3(10)
C3M C2M C1M 113.0(9)
C4M C3M C2M 116.5(11)
C3M C4M C5M 114.8(13)
C4M C5M C6M 113.4(12)
C5M C6M C7M 114.1(13)
C8M C7M C6M 109.6(13)
O14 C1N C2N 107.2(11)
C3N C2N C1N 113.6(12)
C4N C3N C2N 129.1(15)
C3N C4N C5N 147.7(17)
C4N C5N C6N 119.2(14)
C5N C6N C7N 109.5(12)
C8N C7N C6N 109.7(14)
O15 C1O C2O 107.6(7)
C1O C2O C3O 111.5(8)
C4O C3O C2O 108.7(9)
C5O C4O C3O 117.1(11)
C4O C5O C6O 117.4(12)
C5O C6O C7O 107.0(11)
C8O C7O C6O 113.1(13)
O16 C1P C2P 108.1(7)
C1P C2P C3P 111.7(7)
C2P C3P C4P 114.4(8)
C3P C4P C5P 106.8(8)
C6P C5P C4P 112.9(9)
C5P C6P C7P 106.1(10)
C8P C7P C6P 113.2(12)

loop_
_geom_bond_atom_site_label_1
_geom_bond_atom_site_label_2
_geom_bond_distance
Eu1 N1 2.370(7)
Eu1 N3 2.401(7)
Eu1 N5 2.411(7)
Eu1 N7 2.424(6)
Eu1 N9 2.549(8)
Eu1 N10 2.585(7)
Eu1 N11 2.597(7)
Eu1 N12 2.599(7)
Eu1 C68 3.250(9)
Eu1 Eu2 3.5743(17)
Eu2 N13 2.369(7)
Eu2 N17 2.395(7)
Eu2 N19 2.396(7)
Eu2 N15 2.398(7)
Eu2 N9 2.571(7)
Eu2 N12 2.577(7)
Eu2 N11 2.581(7)
Eu2 N10 2.631(6)
Eu2 C68 3.221(9)
Eu2 C69 3.261(8)
Cl1 C87 1.756(11)
Cl2 C93 1.750(8)
Cl3 C99 1.789(12)
N1 C9 1.387(10)
N1 C16 1.411(10)
N2 C17 1.319(11)
N2 C16 1.334(10)
N3 C24 1.386(11)
N3 C17 1.408(11)
N4 C24 1.313(11)
N4 C25 1.358(11)
N5 C32 1.368(11)
N5 C25 1.396(10)
N6 C1 1.326(10)
N6 C32 1.333(10)
N7 C8 1.339(9)
N7 C1 1.422(10)
N8 C8 1.346(10)
N8 C9 1.365(10)
N9 C68 1.353(11)
N9 C65 1.366(12)
N10 C79 1.377(10)
N10 C82 1.384(11)
N11 C69 1.345(11)
N11 C72 1.383(11)
N12 C77 1.395(10)
N12 C74 1.426(11)
N13 C64 1.374(11)
N13 C57 1.380(12)
N14 C56 1.365(10)
N14 C57 1.373(11)
N15 C56 1.356(11)
N15 C49 1.382(10)
N16 C48 1.313(11)
N16 C49 1.344(11)
N17 C41 1.383(11)
N17 C48 1.385(10)
N18 C40 1.319(11)
N18 C41 1.340(10)
N19 C40 1.378(12)
N19 C33 1.394(10)
N20 C64 1.330(12)
N20 C33 1.343(11)
O1 C4 1.386(9)
O1 C1A 1.443(10)
O2 C5 1.385(9)
O2 C1B 1.425(10)
O3 C12 1.380(11)
O3 C1C 1.410(12)
O4 C13 1.376(10)
O4 C1D 1.439(10)
O5 C20 1.405(13)
O5 C1E 1.446(19)
O6 C21 1.332(12)
O6 C1F 1.400(16)
O7 C28 1.395(11)
O7 C1G 1.412(13)
O8 C29 1.367(12)
O8 C1H 1.393(12)
O9 C52 1.381(10)
O9 C1I 1.402(12)
O10 C53 1.374(12)
O10 C1J 1.438(16)
O11 C60 1.352(12)
O11 C1K 1.397(14)
O12 C61 1.375(11)
O12 C1L 1.429(13)
O13 C1M 1.340(13)
O13 C36 1.424(11)
O14 C37 1.427(13)
O14 C1N 1.496(16)
O15 C44 1.386(11)
O15 C1O 1.407(11)
O16 C45 1.376(9)
O16 C1P 1.427(10)
C1 C2 1.426(11)
C2 C7 1.403(11)
C2 C3 1.404(11)
C3 C4 1.359(11)
C4 C5 1.420(12)
C5 C6 1.381(11)
C6 C7 1.409(11)
C7 C8 1.455(10)
C9 C10 1.448(12)
C10 C11 1.406(12)
C10 C15 1.417(11)
C11 C12 1.390(12)
C12 C13 1.412(12)
C13 C14 1.385(12)
C14 C15 1.381(11)
C15 C16 1.419(12)
C17 C18 1.451(12)
C18 C23 1.343(13)
C18 C19 1.381(13)
C19 C20 1.346(15)
C20 C21 1.408(17)
C21 C22 1.352(15)
C22 C23 1.442(13)
C23 C24 1.474(12)
C25 C26 1.450(13)
C26 C27 1.372(12)
C26 C31 1.385(12)
C27 C28 1.374(14)
C28 C29 1.394(14)
C29 C30 1.374(12)
C30 C31 1.354(12)
C31 C32 1.504(12)
C33 C207 1.503(13)
C35 C36 1.305(14)
C35 C207 1.403(12)
C36 C37 1.464(15)
C37 C38 1.333(13)
C38 C39 1.392(13)
C39 C207 1.360(13)
C39 C40 1.509(13)
C41 C42 1.494(11)
C42 C47 1.359(12)
C42 C43 1.393(12)
C43 C44 1.331(12)
C44 C45 1.483(13)
C45 C46 1.354(12)
C46 C47 1.435(11)
C47 C48 1.484(12)
C49 C50 1.466(13)
C50 C55 1.381(12)
C50 C51 1.401(12)
C51 C52 1.375(13)
C52 C53 1.407(13)
C53 C54 1.345(13)
C54 C55 1.349(13)
C55 C56 1.467(12)
C57 C58 1.456(12)
C58 C63 1.352(14)
C58 C59 1.440(14)
C59 C60 1.391(13)
C60 C61 1.425(15)
C61 C62 1.355(14)
C62 C63 1.398(12)
C63 C64 1.476(13)
C65 C83 1.422(12)
C65 C66 1.457(12)
C66 C67 1.349(14)
C67 C68 1.410(14)
C68 C69 1.479(13)
C69 C70 1.434(12)
C70 C71 1.392(14)
C71 C72 1.377(12)
C72 C73 1.429(12)
C73 C74 1.444(11)
C73 C84 1.497(13)
C74 C75 1.428(12)
C75 C76 1.335(12)
C76 C77 1.425(12)
C77 C78 1.440(11)
C78 C79 1.438(11)
C78 C90 1.525(10)
C79 C80 1.396(11)
C80 C81 1.344(12)
C81 C82 1.425(12)
C82 C83 1.425(12)
C83 C96 1.496(13)
C84 C85 1.407(13)
C84 C89 1.439(13)
C85 C86 1.374(13)
C86 C87 1.318(15)
C87 C88 1.454(16)
C88 C89 1.341(14)
C90 C95 1.368(11)
C90 C91 1.384(11)
C91 C92 1.342(11)
C92 C93 1.412(12)
C93 C94 1.370(11)
C94 C95 1.411(11)
C96 C101 1.381(13)
C96 C97 1.419(14)
C97 C98 1.328(14)
C98 C99 1.358(15)
C99 C100 1.401(16)
C100 C101 1.350(15)
C1A C2A 1.521(7)
C2A C3A 1.523(8)
C3A C4A 1.531(8)
C4A C5A 1.514(8)
C5A C6A 1.533(8)
C6A C7A 1.513(8)
C7A C8A 1.528(9)
C1B C2B 1.539(8)
C2B C3B 1.526(8)
C3B C4B 1.523(8)
C4B C5B 1.536(8)
C5B C6B 1.528(8)
C6B C7B 1.515(8)
C7B C8B 1.533(9)
C1C C2C 1.523(9)
C2C C3C 1.499(9)
C3C C4C 1.538(9)
C4C C5C 1.547(10)
C5C C6C 1.530(10)
C6C C7C 1.526(10)
C7C C8C 1.541(10)
C1D C2D 1.537(8)
C2D C3D 1.542(8)
C3D C4D 1.528(8)
C4D C5D 1.540(9)
C5D C6D 1.513(9)
C6D C7D 1.514(9)
C7D C8D 1.551(9)
C1E C2E 1.549(10)
C2E C3E 1.493(10)
C3E C4E 1.531(10)
C4E C5E 1.547(10)
C5E C6E 1.535(10)
C6E C7E 1.540(10)
C7E C8E 1.537(10)
C1F C2F 1.529(9)
C2F C3F 1.516(9)
C3F C4F 1.512(9)
C4F C5F 1.518(9)
C5F C6F 1.538(10)
C6F C7F 1.532(10)
C7F C8F 1.512(10)
C1G C2G 1.530(8)
C2G C3G 1.505(9)
C3G C4G 1.557(9)
C4G C5G 1.509(9)
C5G C6G 1.523(9)
C6G C7G 1.516(10)
C7G C8G 1.529(9)
C1H C2H 1.536(8)
C2H C3H 1.536(9)
C3H C4H 1.517(9)
C4H C5H 1.535(9)
C5H C6H 1.524(9)
C6H C7H 1.528(10)
C7H C8H 1.541(10)
C1I C2I 1.515(8)
C2I C3I 1.524(8)
C3I C4I 1.548(8)
C4I C5I 1.515(8)
C5I C6I 1.521(8)
C6I C7I 1.505(9)
C7I C8I 1.523(9)
C1J C2J 1.557(10)
C2J C3J 1.521(10)
C3J C4J 1.527(10)
C4J C5J 1.533(10)
C5J C6J 1.537(10)
C6J C7J 1.539(10)
C7J C8J 1.550(10)
C1K C2K 1.527(9)
C2K C3K 1.517(9)
C3K C4K 1.534(10)
C4K C5K 1.538(10)
C5K C6K 1.534(10)
C6K C7K 1.515(10)
C7K C8K 1.529(10)
C1L C2L 1.527(8)
C2L C3L 1.519(8)
C3L C4L 1.515(8)
C4L C5L 1.544(9)
C5L C6L 1.554(8)
C6L C7L 1.520(9)
C7L C8L 1.549(9)
C1M C2M 1.529(9)
C2M C3M 1.528(9)
C3M C4M 1.521(9)
C4M C5M 1.526(10)
C5M C6M 1.527(10)
C6M C7M 1.535(10)
C7M C8M 1.533(10)
C1N C2N 1.517(9)
C2N C3N 1.502(10)
C3N C4N 1.458(9)
C4N C5N 1.465(9)
C5N C6N 1.530(10)
C6N C7N 1.551(10)
C7N C8N 1.539(10)
C1O C2O 1.518(8)
C2O C3O 1.531(9)
C3O C4O 1.527(9)
C4O C5O 1.499(9)
C5O C6O 1.510(10)
C6O C7O 1.561(10)
C7O C8O 1.509(10)
C1P C2P 1.533(8)
C2P C3P 1.539(8)
C3P C4P 1.543(8)
C4P C5P 1.570(9)
C5P C6P 1.521(9)
C6P C7P 1.539(9)
C7P C8P 1.529(10)
